data_7005017
loop_
_publ_author_name
'Klingele, Julia'
'Boas, John F.'
'Pilbrow, John R.'
'Moubaraki, Boujemaa'
'Murray, Keith S.'
'Berry, Kevin J.'
'Hunter, Keith A.'
'Jameson, Geoffrey B.'
'Boyd, Peter D. W.'
'Brooker, Sally'

_publ_section_title
;
 A [2 x 2] nickel(ii) grid and a copper(ii) square result from
 differing binding modes of a pyrazine-based diamide ligand.
;
_journal_issue 6
_journal_name_full 'Dalton transactions (Cambridge, England : 2003)'
_journal_page_first 633
_journal_page_last 645
_journal_paper_doi 10.1039/b614796h
_journal_year 2007
_chemical_formula_sum 'C21.5 H22 B1.5 Cu F6 N6.75 O2.13'
_chemical_formula_weight 602.71
_chemical_name_systematic
;
?
;
_space_group_IT_number 2
_symmetry_cell_setting triclinic
_symmetry_space_group_name_Hall '-P 1'
_symmetry_space_group_name_H-M 'P -1'
_atom_sites_solution_hydrogens geom
_atom_sites_solution_primary direct
_atom_sites_solution_secondary difmap
_audit_creation_method SHELXL-97
_cell_angle_alpha 82.3380(10)
_cell_angle_beta 86.1350(10)
_cell_angle_gamma 87.7230(10)
_cell_formula_units_Z 8
_cell_length_a 13.9483(2)
_cell_length_b 14.1741(2)
_cell_length_c 26.0046(2)
_cell_measurement_reflns_used 6588
_cell_measurement_temperature 150(2)
_cell_measurement_theta_max 25.11
_cell_measurement_theta_min 0.79
_cell_volume 5081.28(11)
_computing_cell_refinement 'SAINT (Siemens, 1995)'
_computing_data_collection 'SMART (Siemens, 1995)'
_computing_data_reduction 'SAINT (Siemens, 1995)'
_computing_molecular_graphics 'XP in SHELXTL'
_computing_publication_material SHELXTL
_computing_structure_refinement 'SHELXL-97 (Sheldrick, 1997)'
_computing_structure_solution 'SHELXS-97 (Sheldrick, 1990)'
_diffrn_ambient_temperature 150(2)
_diffrn_measured_fraction_theta_full 0.985
_diffrn_measured_fraction_theta_max 0.985
_diffrn_measurement_device_type 'Bruker SMART area detector'
_diffrn_measurement_method '\w scans'
_diffrn_radiation_monochromator graphite
_diffrn_radiation_source 'fine-focus sealed tube'
_diffrn_radiation_type MoK\a
_diffrn_radiation_wavelength 0.71073
_diffrn_reflns_av_R_equivalents 0.0000
_diffrn_reflns_av_sigmaI/netI 0.0434
_diffrn_reflns_limit_h_max 16
_diffrn_reflns_limit_h_min -16
_diffrn_reflns_limit_k_max 16
_diffrn_reflns_limit_k_min -16
_diffrn_reflns_limit_l_max 30
_diffrn_reflns_limit_l_min 0
_diffrn_reflns_number 17828
_diffrn_reflns_theta_full 25.11
_diffrn_reflns_theta_max 25.11
_diffrn_reflns_theta_min 0.79
_exptl_absorpt_coefficient_mu 0.939
_exptl_absorpt_correction_T_max 0.86
_exptl_absorpt_correction_T_min 0.63
_exptl_absorpt_correction_type Semi-empirical(SADABS)
_exptl_crystal_colour blue-green
_exptl_crystal_density_diffrn 1.576
_exptl_crystal_density_method 'not measured'
_exptl_crystal_description prism
_exptl_crystal_F_000 2446
_exptl_crystal_size_max 0.40
_exptl_crystal_size_mid 0.22
_exptl_crystal_size_min 0.20
_refine_diff_density_max 2.101
_refine_diff_density_min -0.968
_refine_diff_density_rms 0.142
_refine_ls_extinction_method none
_refine_ls_goodness_of_fit_ref 1.049
_refine_ls_hydrogen_treatment constr
_refine_ls_matrix_type full
_refine_ls_number_parameters 1480
_refine_ls_number_reflns 17828
_refine_ls_number_restraints 339
_refine_ls_restrained_S_all 1.185
_refine_ls_R_factor_all 0.0840
_refine_ls_R_factor_gt 0.0673
_refine_ls_shift/su_max 0.000
_refine_ls_shift/su_mean 0.000
_refine_ls_structure_factor_coef Fsqd
_refine_ls_weighting_details 'calc w=1/[\s^2^(Fo^2^)+(0.1235P)^2^+16.5502P] where P=(Fo^2^+2Fc^2^)/3'
_refine_ls_weighting_scheme calc
_refine_ls_wR_factor_gt 0.1976
_refine_ls_wR_factor_ref 0.2126
_reflns_number_gt 14155
_reflns_number_total 17828
_reflns_threshold_expression >2sigma(I)
_cod_data_source_file b614796h.txt
_cod_data_source_block h2l6cu
_cod_depositor_comments
;
The following automatic conversions were performed:
'_symmetry_cell_setting' value 'Triclinic' changed to 'triclinic'
according to '/home/saulius/struct/CIF-dictionaries/cif_core.dic'
dictionary named 'cif_core.dic' version 2.4.1 from 2010-06-29.

Automatic conversion script
Id: cif_fix_enum 1527 2010-12-29 10:47:43Z saulius 
;
_cod_original_sg_symbol_H-M P-1
_cod_original_formula_sum 'C21.50 H22 B1.50 Cu F6 N6.75 O2.13'
_cod_database_code 7005017

loop_
_symmetry_equiv_pos_as_xyz
'x, y, z'
'-x, -y, -z'

loop_
_atom_site_label
_atom_site_type_symbol
_atom_site_fract_x
_atom_site_fract_y
_atom_site_fract_z
_atom_site_U_iso_or_equiv
_atom_site_adp_type
_atom_site_occupancy
_atom_site_symmetry_multiplicity
_atom_site_calc_flag
_atom_site_refinement_flags
_atom_site_disorder_assembly
_atom_site_disorder_group
Cu1 Cu 0.66880(5) 0.79131(5) 0.29076(3) 0.02623(19) Uani 1 1 d . . .
Cu2 Cu 0.93333(5) 0.37169(5) 0.24775(3) 0.02904(19) Uani 1 1 d . . .
Cu3 Cu 0.50529(5) 0.13397(5) 0.24052(2) 0.02472(18) Uani 1 1 d . . .
Cu4 Cu 0.24920(5) 0.56974(5) 0.23954(2) 0.02487(18) Uani 1 1 d . . .
N1 N 0.5445(3) 0.7441(3) 0.26824(18) 0.0270(10) Uani 1 1 d . . .
N2 N 0.5969(3) 0.7757(4) 0.35648(18) 0.0295(11) Uani 1 1 d . . .
N3 N 0.7627(4) 0.8788(4) 0.31308(19) 0.0301(11) Uani 1 1 d . . .
N4 N 0.3837(3) 0.6555(3) 0.24795(18) 0.0277(10) Uani 1 1 d . . .
N5 N 0.3093(4) 0.6384(4) 0.38316(19) 0.0340(12) Uani 1 1 d . . .
H5C H 0.3558 0.6755 0.3920 0.041 Uiso 1 1 d . . .
N6 N 0.3209(5) 0.6462(4) 0.5431(2) 0.0504(16) Uani 1 1 d . . .
O1 O 0.4533(3) 0.7359(3) 0.39995(16) 0.0394(11) Uani 1 1 d . . .
O2 O 0.2537(3) 0.5814(3) 0.31488(15) 0.0278(9) Uani 1 1 d . . .
C1 C 0.5307(4) 0.7292(4) 0.2200(2) 0.0305(13) Uani 1 1 d . . .
H1 H 0.5768 0.7489 0.1925 0.037 Uiso 1 1 calc R . .
C2 C 0.4487(4) 0.6846(5) 0.2102(2) 0.0317(13) Uani 1 1 d . . .
H2 H 0.4387 0.6747 0.1755 0.038 Uiso 1 1 calc R . .
C3 C 0.3972(4) 0.6711(4) 0.2975(2) 0.0257(12) Uani 1 1 d . . .
C4 C 0.4793(4) 0.7175(4) 0.3080(2) 0.0252(12) Uani 1 1 d . . .
C5 C 0.5090(4) 0.7439(4) 0.3600(2) 0.0272(12) Uani 1 1 d . . .
C6 C 0.6346(5) 0.8028(5) 0.4038(2) 0.0321(13) Uani 1 1 d . . .
H6A H 0.6071 0.7620 0.4347 0.038 Uiso 1 1 calc R . .
H6B H 0.6153 0.8698 0.4072 0.038 Uiso 1 1 calc R . .
C7 C 0.7433(5) 0.7920(4) 0.4014(2) 0.0339(14) Uani 1 1 d . . .
H7A H 0.7657 0.7977 0.4361 0.041 Uiso 1 1 calc R . .
H7B H 0.7619 0.7272 0.3933 0.041 Uiso 1 1 calc R . .
C8 C 0.7941(4) 0.8638(4) 0.3617(2) 0.0319(13) Uani 1 1 d . . .
C9 C 0.8706(5) 0.9147(5) 0.3746(3) 0.0423(16) Uani 1 1 d . . .
H9 H 0.8936 0.9023 0.4084 0.051 Uiso 1 1 calc R . .
C10 C 0.9126(5) 0.9824(5) 0.3386(3) 0.0459(17) Uani 1 1 d . . .
H10 H 0.9654 1.0163 0.3472 0.055 Uiso 1 1 calc R . .
C11 C 0.8776(5) 1.0011(5) 0.2897(3) 0.0417(16) Uani 1 1 d . . .
H11 H 0.9042 1.0494 0.2646 0.050 Uiso 1 1 calc R . .
C12 C 0.8026(5) 0.9473(4) 0.2783(3) 0.0354(14) Uani 1 1 d . . .
H12 H 0.7785 0.9594 0.2446 0.043 Uiso 1 1 calc R . .
C13 C 0.3158(4) 0.6280(4) 0.3336(2) 0.0269(12) Uani 1 1 d . . .
C14 C 0.2288(5) 0.5982(5) 0.4173(2) 0.0392(15) Uani 1 1 d . . .
H14A H 0.2353 0.5279 0.4216 0.047 Uiso 1 1 calc R . .
H14B H 0.1677 0.6169 0.4009 0.047 Uiso 1 1 calc R . .
C15 C 0.2255(5) 0.6323(5) 0.4705(2) 0.0385(15) Uani 1 1 d . . .
H15A H 0.2308 0.7024 0.4653 0.046 Uiso 1 1 calc R . .
H15B H 0.1616 0.6179 0.4882 0.046 Uiso 1 1 calc R . .
C16 C 0.3016(5) 0.5906(5) 0.5067(2) 0.0365(14) Uani 1 1 d . . .
C17 C 0.3442(5) 0.5018(5) 0.5072(3) 0.0450(17) Uani 1 1 d . . .
H17 H 0.3306 0.4630 0.4817 0.054 Uiso 1 1 calc R . .
C18 C 0.4074(6) 0.4685(5) 0.5450(3) 0.0513(19) Uani 1 1 d . . .
H18 H 0.4377 0.4073 0.5451 0.062 Uiso 1 1 calc R . .
C19 C 0.4261(6) 0.5246(6) 0.5828(3) 0.055(2) Uani 1 1 d . . .
H19 H 0.4677 0.5023 0.6095 0.066 Uiso 1 1 calc R . .
C20 C 0.3830(7) 0.6125(6) 0.5801(3) 0.059(2) Uani 1 1 d . . .
H20 H 0.3966 0.6524 0.6051 0.070 Uiso 1 1 calc R . .
N7 N 0.8669(3) 0.4915(3) 0.27179(18) 0.0256(10) Uani 1 1 d . . .
N8 N 0.9566(3) 0.4593(3) 0.1858(2) 0.0298(11) Uani 1 1 d . . .
N9 N 1.0341(4) 0.2738(4) 0.2277(2) 0.0365(12) Uani 1 1 d . . .
N10 N 0.7640(3) 0.6538(3) 0.28998(17) 0.0265(10) Uani 1 1 d . . .
N11 N 0.8558(4) 0.7627(3) 0.16654(19) 0.0320(11) Uani 1 1 d . . .
H11C H 0.9005 0.7109 0.1599 0.038 Uiso 1 1 d . . .
N12 N 0.8443(4) 0.6795(4) 0.0463(2) 0.0394(13) Uani 1 1 d . . .
O3 O 0.9666(3) 0.6175(3) 0.15545(18) 0.0392(11) Uani 1 1 d . . .
O4 O 0.7320(3) 0.7996(3) 0.22081(15) 0.0288(9) Uani 1 1 d . . .
C21 C 0.8162(4) 0.4958(4) 0.3165(2) 0.0306(13) Uani 1 1 d . . .
H21 H 0.8147 0.4418 0.3424 0.037 Uiso 1 1 calc R . .
C22 C 0.7653(5) 0.5788(4) 0.3256(2) 0.0316(13) Uani 1 1 d . . .
H22 H 0.7308 0.5813 0.3581 0.038 Uiso 1 1 calc R . .
C23 C 0.8161(4) 0.6512(4) 0.2445(2) 0.0227(11) Uani 1 1 d . . .
C24 C 0.8709(4) 0.5688(4) 0.2351(2) 0.0244(11) Uani 1 1 d . . .
C25 C 0.9360(4) 0.5506(4) 0.1878(2) 0.0296(13) Uani 1 1 d . . .
C26 C 1.0180(5) 0.4355(5) 0.1413(3) 0.0393(15) Uani 1 1 d . . .
H26A H 1.0853 0.4505 0.1459 0.047 Uiso 1 1 calc R . .
H26B H 0.9974 0.4745 0.1092 0.047 Uiso 1 1 calc R . .
C27 C 1.0124(5) 0.3302(5) 0.1357(3) 0.0417(16) Uani 1 1 d . . .
H27A H 0.9440 0.3140 0.1361 0.050 Uiso 1 1 calc R . .
H27B H 1.0433 0.3192 0.1015 0.050 Uiso 1 1 calc R . .
C28 C 1.0597(5) 0.2640(5) 0.1777(3) 0.0403(16) Uani 1 1 d . . .
C29 C 1.1259(6) 0.1934(5) 0.1650(4) 0.056(2) Uani 1 1 d . . .
H29 H 1.1429 0.1871 0.1296 0.067 Uiso 1 1 calc R . .
C30 C 1.1669(7) 0.1323(6) 0.2042(5) 0.078(3) Uani 1 1 d . . .
H30 H 1.2109 0.0826 0.1961 0.093 Uiso 1 1 calc R . .
C31 C 1.1428(6) 0.1450(6) 0.2543(4) 0.069(3) Uani 1 1 d . . .
H31 H 1.1719 0.1055 0.2818 0.083 Uiso 1 1 calc R . .
C32 C 1.0760(5) 0.2151(5) 0.2656(4) 0.0519(19) Uani 1 1 d . . .
H32 H 1.0592 0.2223 0.3009 0.062 Uiso 1 1 calc R . .
C33 C 0.7993(4) 0.7435(4) 0.2083(2) 0.0248(12) Uani 1 1 d . . .
C34 C 0.8452(5) 0.8518(4) 0.1311(2) 0.0368(14) Uani 1 1 d . . .
H34A H 0.9071 0.8847 0.1262 0.044 Uiso 1 1 calc R . .
H34B H 0.7965 0.8944 0.1464 0.044 Uiso 1 1 calc R . .
C35 C 0.8147(5) 0.8309(5) 0.0790(3) 0.0392(15) Uani 1 1 d . . .
H35A H 0.7491 0.8056 0.0835 0.047 Uiso 1 1 calc R . .
H35B H 0.8127 0.8909 0.0547 0.047 Uiso 1 1 calc R . .
C36 C 0.8825(5) 0.7596(5) 0.0559(2) 0.0352(14) Uani 1 1 d . . .
C37 C 0.9803(5) 0.7758(5) 0.0465(2) 0.0415(16) Uani 1 1 d . . .
H37 H 1.0059 0.8334 0.0538 0.050 Uiso 1 1 calc R . .
C38 C 1.0398(5) 0.7077(6) 0.0264(3) 0.0456(17) Uani 1 1 d . . .
H38 H 1.1069 0.7169 0.0204 0.055 Uiso 1 1 calc R . .
C39 C 1.0000(6) 0.6265(6) 0.0155(3) 0.055(2) Uani 1 1 d . . .
H39 H 1.0389 0.5790 0.0009 0.066 Uiso 1 1 calc R . .
C40 C 0.9019(5) 0.6144(6) 0.0260(3) 0.0493(18) Uani 1 1 d . . .
H40 H 0.8748 0.5578 0.0184 0.059 Uiso 1 1 calc R . .
N13 N 0.6341(3) 0.1991(3) 0.23441(17) 0.0233(10) Uani 1 1 d . . .
N14 N 0.5463(4) 0.0962(3) 0.30995(18) 0.0271(10) Uani 1 1 d . . .
N15 N 0.4111(3) 0.0292(3) 0.24555(19) 0.0289(11) Uani 1 1 d . . .
N16 N 0.8015(3) 0.2925(3) 0.23656(18) 0.0257(10) Uani 1 1 d . . .
N17 N 0.8156(4) 0.1900(4) 0.3686(2) 0.0402(13) Uani 1 1 d . . .
H17C H 0.7626 0.1526 0.3737 0.048 Uiso 1 1 d . . .
N18 N 0.6966(6) 0.1622(4) 0.4787(2) 0.0501(16) Uani 1 1 d . . .
H18C H 0.7118 0.2270 0.4690 0.060 Uiso 1 1 d . . .
O5 O 0.6698(3) 0.0899(3) 0.36325(16) 0.0371(10) Uani 1 1 d . . .
O6 O 0.9011(3) 0.2975(3) 0.31609(16) 0.0315(9) Uani 1 1 d . . .
C41 C 0.6675(4) 0.2555(4) 0.1933(2) 0.0277(12) Uani 1 1 d . . .
H41 H 0.6329 0.2640 0.1627 0.033 Uiso 1 1 calc R . .
C42 C 0.7523(4) 0.3026(4) 0.1940(2) 0.0281(12) Uani 1 1 d . . .
H42 H 0.7757 0.3424 0.1639 0.034 Uiso 1 1 calc R . .
C43 C 0.7684(4) 0.2355(4) 0.2792(2) 0.0244(11) Uani 1 1 d . . .
C44 C 0.6827(4) 0.1858(4) 0.2786(2) 0.0240(11) Uani 1 1 d . . .
C45 C 0.6318(4) 0.1190(4) 0.3211(2) 0.0262(12) Uani 1 1 d . . .
C46 C 0.4911(5) 0.0358(5) 0.3499(2) 0.0321(13) Uani 1 1 d . . .
H46A H 0.4977 0.0577 0.3841 0.039 Uiso 1 1 calc R . .
H46B H 0.5172 -0.0304 0.3517 0.039 Uiso 1 1 calc R . .
C47 C 0.3856(5) 0.0380(4) 0.3389(2) 0.0330(13) Uani 1 1 d . . .
H47A H 0.3491 0.0041 0.3693 0.040 Uiso 1 1 calc R . .
H47B H 0.3614 0.1050 0.3342 0.040 Uiso 1 1 calc R . .
C48 C 0.3676(4) -0.0066(4) 0.2915(2) 0.0309(13) Uani 1 1 d . . .
C49 C 0.3080(5) -0.0835(5) 0.2949(3) 0.0425(16) Uani 1 1 d . . .
H49 H 0.2790 -0.1097 0.3275 0.051 Uiso 1 1 calc R . .
C50 C 0.2912(5) -0.1216(5) 0.2499(3) 0.0473(18) Uani 1 1 d . . .
H50 H 0.2488 -0.1729 0.2513 0.057 Uiso 1 1 calc R . .
C51 C 0.3359(5) -0.0850(5) 0.2034(3) 0.0413(16) Uani 1 1 d . . .
H51 H 0.3257 -0.1108 0.1724 0.050 Uiso 1 1 calc R . .
C52 C 0.3952(5) -0.0107(4) 0.2026(3) 0.0350(14) Uani 1 1 d . . .
H52 H 0.4269 0.0141 0.1705 0.042 Uiso 1 1 calc R . .
C53 C 0.8333(4) 0.2409(4) 0.3235(2) 0.0280(12) Uani 1 1 d . . .
C54 C 0.8752(6) 0.1987(6) 0.4129(3) 0.058(2) Uani 1 1 d . . .
H54A H 0.8557 0.2577 0.4279 0.069 Uiso 1 1 calc R . .
H54B H 0.9436 0.2035 0.4002 0.069 Uiso 1 1 calc R . .
C55 C 0.8644(7) 0.1151(6) 0.4542(3) 0.064(2) Uani 1 1 d . . .
H55A H 0.8920 0.0580 0.4398 0.077 Uiso 1 1 calc R . .
H55B H 0.9034 0.1256 0.4832 0.077 Uiso 1 1 calc R . .
C56 C 0.7656(7) 0.0941(6) 0.4757(2) 0.054(2) Uani 1 1 d . . .
C57 C 0.7367(10) -0.0008(7) 0.4957(3) 0.081(3) Uani 1 1 d . . .
H57 H 0.7800 -0.0535 0.4927 0.097 Uiso 1 1 calc R . .
C58 C 0.6484(10) -0.0147(7) 0.5186(3) 0.083(4) Uani 1 1 d . . .
H58 H 0.6307 -0.0770 0.5333 0.099 Uiso 1 1 calc R . .
C59 C 0.5842(10) 0.0595(7) 0.5210(4) 0.084(3) Uani 1 1 d . . .
H59 H 0.5217 0.0491 0.5372 0.101 Uiso 1 1 calc R . .
C60 C 0.6091(8) 0.1465(6) 0.5005(3) 0.064(2) Uani 1 1 d . . .
H60 H 0.5638 0.1981 0.5016 0.076 Uiso 1 1 calc R . .
N19 N 0.3150(3) 0.4390(3) 0.24697(17) 0.0236(10) Uani 1 1 d . . .
N20 N 0.2557(3) 0.5465(3) 0.16814(18) 0.0253(10) Uani 1 1 d . . .
N21 N 0.1518(3) 0.6779(3) 0.22850(19) 0.0276(10) Uani 1 1 d . . .
N22 N 0.4129(3) 0.2680(3) 0.24793(17) 0.0247(10) Uani 1 1 d . . .
N23 N 0.3784(3) 0.2767(3) 0.11337(17) 0.0266(10) Uani 1 1 d . . .
H23C H 0.3388 0.3329 0.1109 0.032 Uiso 1 1 d . . .
N24 N 0.3451(4) 0.3659(4) -0.05378(19) 0.0334(11) Uani 1 1 d . . .
H24C H 0.2740 0.3495 -0.0574 0.040 Uiso 1 1 d . . .
O7 O 0.2833(3) 0.4348(3) 0.11260(15) 0.0316(9) Uani 1 1 d . . .
O8 O 0.4694(3) 0.1836(3) 0.16865(14) 0.0269(8) Uani 1 1 d . . .
C61 C 0.3474(4) 0.3946(4) 0.2907(2) 0.0291(13) Uani 1 1 d . . .
H61 H 0.3366 0.4226 0.3219 0.035 Uiso 1 1 calc R . .
C62 C 0.3969(4) 0.3079(4) 0.2916(2) 0.0301(13) Uani 1 1 d . . .
H62 H 0.4194 0.2766 0.3233 0.036 Uiso 1 1 calc R . .
C63 C 0.3812(4) 0.3123(4) 0.2031(2) 0.0211(11) Uani 1 1 d . . .
C64 C 0.3298(4) 0.4000(4) 0.2019(2) 0.0234(11) Uani 1 1 d . . .
C65 C 0.2870(4) 0.4633(4) 0.1564(2) 0.0234(11) Uani 1 1 d . . .
C66 C 0.2149(4) 0.6139(4) 0.1261(2) 0.0281(12) Uani 1 1 d . . .
H66A H 0.1473 0.5984 0.1224 0.034 Uiso 1 1 calc R . .
H66B H 0.2516 0.6077 0.0927 0.034 Uiso 1 1 calc R . .
C67 C 0.2192(4) 0.7161(4) 0.1384(2) 0.0308(13) Uani 1 1 d . . .
H67A H 0.2858 0.7279 0.1462 0.037 Uiso 1 1 calc R . .
H67B H 0.2035 0.7604 0.1071 0.037 Uiso 1 1 calc R . .
C68 C 0.1523(4) 0.7384(4) 0.1834(2) 0.0295(13) Uani 1 1 d . . .
C69 C 0.0943(5) 0.8206(5) 0.1793(3) 0.0369(14) Uani 1 1 d . . .
H69 H 0.0962 0.8631 0.1477 0.044 Uiso 1 1 calc R . .
C70 C 0.0338(5) 0.8409(5) 0.2211(3) 0.0443(16) Uani 1 1 d . . .
H70 H -0.0042 0.8983 0.2190 0.053 Uiso 1 1 calc R . .
C71 C 0.0295(5) 0.7754(5) 0.2664(3) 0.0423(16) Uani 1 1 d . . .
H71 H -0.0141 0.7856 0.2950 0.051 Uiso 1 1 calc R . .
C72 C 0.0897(4) 0.6959(5) 0.2688(2) 0.0341(14) Uani 1 1 d . . .
H72 H 0.0878 0.6519 0.2997 0.041 Uiso 1 1 calc R . .
C73 C 0.4129(4) 0.2539(4) 0.1591(2) 0.0221(11) Uani 1 1 d . . .
C74 C 0.3977(5) 0.2140(4) 0.0725(2) 0.0344(14) Uani 1 1 d . . .
H74A H 0.3754 0.1492 0.0856 0.041 Uiso 1 1 calc R . .
H74B H 0.4677 0.2094 0.0637 0.041 Uiso 1 1 calc R . .
C75 C 0.3461(5) 0.2532(5) 0.0241(2) 0.0347(14) Uani 1 1 d . . .
H75A H 0.3353 0.1995 0.0047 0.042 Uiso 1 1 calc R . .
H75B H 0.2821 0.2787 0.0354 0.042 Uiso 1 1 calc R . .
C76 C 0.3955(4) 0.3299(4) -0.0127(2) 0.0309(13) Uani 1 1 d . . .
C77 C 0.4880(5) 0.3608(5) -0.0103(3) 0.0416(16) Uani 1 1 d . . .
H77 H 0.5247 0.3374 0.0184 0.050 Uiso 1 1 calc R . .
C78 C 0.5267(5) 0.4260(6) -0.0500(3) 0.0492(18) Uani 1 1 d . . .
H78 H 0.5898 0.4477 -0.0483 0.059 Uiso 1 1 calc R . .
C79 C 0.4740(6) 0.4594(5) -0.0920(3) 0.0499(18) Uani 1 1 d . . .
H79 H 0.5009 0.5025 -0.1199 0.060 Uiso 1 1 calc R . .
C80 C 0.3816(6) 0.4291(5) -0.0927(3) 0.0464(17) Uani 1 1 d . . .
H80 H 0.3434 0.4529 -0.1208 0.056 Uiso 1 1 calc R . .
B1 B 0.5952(4) 0.4737(4) 0.2531(2) 0.0345(16) Uani 1 1 d D . .
F11 F 0.5425(4) 0.5243(3) 0.28674(17) 0.0648(14) Uani 1 1 d D . .
F12 F 0.5337(3) 0.4437(3) 0.21788(16) 0.0576(12) Uani 1 1 d D . .
F13 F 0.6654(3) 0.5220(4) 0.22601(17) 0.0658(14) Uani 1 1 d D . .
F14 F 0.6313(3) 0.3916(3) 0.28288(16) 0.0584(12) Uani 1 1 d D . .
B2 B 0.5052(6) 0.1384(5) -0.0760(3) 0.047(2) Uani 1 1 d D . .
F21 F 0.5335(9) 0.0525(7) -0.0923(5) 0.200(5) Uani 1 1 d D . .
F22 F 0.5093(10) 0.1207(7) -0.0224(3) 0.191(5) Uani 1 1 d D . .
F23 F 0.4310(7) 0.1757(7) -0.0977(3) 0.166(4) Uani 1 1 d D . .
F24 F 0.5755(8) 0.2051(8) -0.0944(4) 0.193(5) Uani 1 1 d D . .
B3 B 0.1914(9) 0.0203(11) 0.0578(4) 0.053(3) Uani 0.73 1 d P A 1
F31 F 0.1612(5) 0.1161(4) 0.0501(2) 0.0535(15) Uani 0.73 1 d P A 1
F32 F 0.1145(8) -0.0356(6) 0.0652(5) 0.133(5) Uani 0.73 1 d P A 1
F33 F 0.2491(10) 0.0027(10) 0.0166(3) 0.181(7) Uani 0.73 1 d P A 1
F34 F 0.2391(7) 0.0035(7) 0.1017(3) 0.097(3) Uani 0.73 1 d P A 1
B3' B -0.0663(9) 0.5529(9) 0.4344(5) 0.044(7) Uani 0.27 1 d PD B 2
F35 F -0.0516(9) 0.6065(8) 0.3878(4) 0.038(3) Uani 0.27 1 d PD B 2
F36 F -0.1110(8) 0.4666(8) 0.4266(4) 0.037(3) Uani 0.27 1 d PD B 2
F37 F 0.0078(9) 0.5344(9) 0.4611(5) 0.047(4) Uani 0.27 1 d PD B 2
F38 F -0.1377(11) 0.6009(10) 0.4633(7) 0.078(6) Uani 0.27 1 d PD B 2
B4 B 0.3552(6) 0.2824(5) 0.4345(3) 0.073(3) Uani 1 1 d D . .
F41 F 0.3515(4) 0.3703(3) 0.40812(16) 0.0710(15) Uani 1 1 d D C .
F42 F 0.4204(8) 0.2238(6) 0.4087(3) 0.078(3) Uani 0.61 1 d PD C 1
F43 F 0.2794(7) 0.2491(10) 0.4586(6) 0.145(6) Uani 0.61 1 d PD C 1
F44 F 0.4196(8) 0.2956(7) 0.4765(3) 0.099(3) Uani 0.61 1 d PD C 1
F45 F 0.2968(11) 0.2323(9) 0.4003(5) 0.099(3) Uani 0.39 1 d PD C 2
F46 F 0.3160(12) 0.2612(9) 0.4789(3) 0.078(3) Uani 0.39 1 d PD C 2
F47 F 0.4417(10) 0.2326(14) 0.4241(8) 0.145(6) Uani 0.39 1 d PD C 2
B5 B 0.1248(6) -0.1238(7) 0.3996(3) 0.081(4) Uani 1 1 d D . .
F51 F 0.2154(4) -0.1347(5) 0.4146(2) 0.0845(17) Uani 1 1 d D D .
F52 F 0.0792(12) -0.0436(10) 0.4213(7) 0.141(6) Uani 0.53 1 d PD D 1
F53 F 0.1072(9) -0.1287(18) 0.3529(4) 0.132(6) Uani 0.53 1 d PD D 1
F54 F 0.0719(9) -0.1993(11) 0.4306(8) 0.158(6) Uani 0.53 1 d PD D 1
F55 F 0.1302(11) -0.0354(13) 0.3635(8) 0.158(6) Uani 0.47 1 d PD D 2
F56 F 0.0959(13) -0.1926(12) 0.3786(9) 0.141(6) Uani 0.47 1 d PD D 2
F57 F 0.0556(8) -0.0954(17) 0.4367(5) 0.132(6) Uani 0.47 1 d PD D 2
B6 B 0.7293(5) 0.3565(6) 0.0506(3) 0.068(3) Uani 1 1 d D . .
F61 F 0.6461(3) 0.3442(4) 0.07949(15) 0.0613(13) Uani 1 1 d D E .
F62 F 0.7888(7) 0.2748(7) 0.0700(4) 0.083(3) Uani 0.56 1 d PD E 1
F63 F 0.7374(8) 0.3832(12) 0.0032(3) 0.131(6) Uani 0.56 1 d PD E 1
F64 F 0.7820(7) 0.4248(7) 0.0757(4) 0.087(2) Uani 0.56 1 d PD E 1
F65 F 0.7285(9) 0.2818(8) 0.0158(5) 0.087(2) Uani 0.44 1 d PD E 2
F66 F 0.7253(10) 0.4353(7) 0.0185(5) 0.083(3) Uani 0.44 1 d PD E 2
F67 F 0.8139(7) 0.3385(16) 0.0737(4) 0.131(6) Uani 0.44 1 d PD E 2
N600 N 0.8685(7) 0.0965(6) 0.1699(3) 0.083(3) Uani 1 1 d . . .
C600 C 0.8940(7) 0.0992(6) 0.1280(4) 0.060(2) Uani 1 1 d . . .
C601 C 0.9239(8) 0.1040(8) 0.0740(4) 0.084(3) Uani 1 1 d . . .
H60A H 0.8672 0.1056 0.0535 0.101 Uiso 1 1 calc R . .
H60B H 0.9647 0.0480 0.0683 0.101 Uiso 1 1 calc R . .
H60C H 0.9603 0.1618 0.0631 0.101 Uiso 1 1 calc R . .
N610 N 0.6234(7) -0.0004(9) 0.1915(6) 0.104(4) Uani 1 1 d . . .
C610 C 0.6363(9) 0.0264(10) 0.1493(8) 0.092(5) Uani 1 1 d . . .
C611 C 0.6516(9) 0.0629(9) 0.0963(8) 0.118(6) Uani 1 1 d . . .
H61A H 0.5900 0.0700 0.0800 0.142 Uiso 1 1 calc R . .
H61B H 0.6945 0.0191 0.0788 0.142 Uiso 1 1 calc R . .
H61C H 0.6811 0.1252 0.0933 0.142 Uiso 1 1 calc R . .
N620 N 0.0952(6) 0.4510(6) 0.2899(4) 0.076(2) Uani 1 1 d . . .
C620 C 0.0933(7) 0.4210(6) 0.3319(6) 0.073(3) Uani 1 1 d . . .
C621 C 0.0916(10) 0.3837(9) 0.3859(6) 0.119(5) Uani 1 1 d . . .
H62A H 0.0913 0.4365 0.4067 0.143 Uiso 1 1 calc R . .
H62B H 0.1487 0.3425 0.3925 0.143 Uiso 1 1 calc R . .
H62C H 0.0337 0.3468 0.3954 0.143 Uiso 1 1 calc R . .
O70 O 0.1165(13) 0.1444(10) 0.3924(8) 0.111(6) Uani 0.50 1 d P . .
H70C H 0.1715 0.1707 0.3962 0.133 Uiso 0.50 1 d P . .
H70D H 0.1133 0.0844 0.4155 0.133 Uiso 0.50 1 d P . .

loop_
_atom_site_aniso_label
_atom_site_aniso_U_11
_atom_site_aniso_U_22
_atom_site_aniso_U_33
_atom_site_aniso_U_23
_atom_site_aniso_U_13
_atom_site_aniso_U_12
Cu1 0.0288(4) 0.0312(4) 0.0203(4) -0.0080(3) -0.0046(3) 0.0006(3)
Cu2 0.0297(4) 0.0243(4) 0.0327(4) -0.0011(3) -0.0049(3) 0.0019(3)
Cu3 0.0315(4) 0.0263(4) 0.0174(3) -0.0030(3) -0.0080(3) -0.0024(3)
Cu4 0.0306(4) 0.0287(4) 0.0170(3) -0.0081(3) -0.0059(3) 0.0034(3)
N1 0.027(2) 0.034(3) 0.022(2) -0.010(2) -0.0066(19) 0.002(2)
N2 0.031(3) 0.039(3) 0.021(2) -0.010(2) -0.008(2) -0.003(2)
N3 0.030(3) 0.032(3) 0.030(3) -0.008(2) -0.004(2) 0.001(2)
N4 0.030(3) 0.034(3) 0.021(2) -0.010(2) -0.009(2) 0.005(2)
N5 0.042(3) 0.043(3) 0.020(2) -0.012(2) -0.003(2) -0.012(2)
N6 0.079(5) 0.042(3) 0.034(3) -0.009(3) -0.021(3) -0.001(3)
O1 0.040(2) 0.060(3) 0.022(2) -0.019(2) 0.0003(18) -0.015(2)
O2 0.030(2) 0.035(2) 0.0210(19) -0.0125(17) -0.0040(16) -0.0014(17)
C1 0.030(3) 0.042(3) 0.019(3) -0.007(2) -0.001(2) 0.001(3)
C2 0.033(3) 0.047(4) 0.016(3) -0.010(2) -0.004(2) 0.002(3)
C3 0.032(3) 0.028(3) 0.019(3) -0.009(2) -0.006(2) 0.005(2)
C4 0.031(3) 0.026(3) 0.019(3) -0.007(2) -0.006(2) 0.005(2)
C5 0.034(3) 0.029(3) 0.020(3) -0.007(2) -0.005(2) 0.000(2)
C6 0.043(3) 0.041(3) 0.016(3) -0.010(2) -0.009(2) -0.006(3)
C7 0.043(4) 0.035(3) 0.027(3) -0.008(3) -0.014(3) 0.001(3)
C8 0.029(3) 0.034(3) 0.035(3) -0.010(3) -0.007(3) 0.004(2)
C9 0.039(4) 0.050(4) 0.040(4) -0.011(3) -0.011(3) -0.003(3)
C10 0.038(4) 0.049(4) 0.055(4) -0.014(3) -0.010(3) -0.007(3)
C11 0.041(4) 0.034(3) 0.051(4) -0.012(3) 0.005(3) -0.003(3)
C12 0.044(4) 0.029(3) 0.034(3) -0.008(3) -0.001(3) -0.001(3)
C13 0.031(3) 0.029(3) 0.022(3) -0.007(2) -0.004(2) 0.004(2)
C14 0.042(4) 0.053(4) 0.025(3) -0.013(3) 0.001(3) -0.016(3)
C15 0.045(4) 0.049(4) 0.023(3) -0.011(3) -0.001(3) -0.003(3)
C16 0.047(4) 0.038(3) 0.025(3) -0.006(3) -0.001(3) -0.006(3)
C17 0.057(4) 0.045(4) 0.034(4) -0.012(3) 0.003(3) -0.007(3)
C18 0.062(5) 0.043(4) 0.045(4) 0.006(3) 0.004(4) 0.002(3)
C19 0.068(5) 0.056(5) 0.040(4) 0.005(4) -0.015(4) -0.006(4)
C20 0.083(6) 0.055(5) 0.041(4) -0.010(4) -0.024(4) -0.001(4)
N7 0.029(2) 0.023(2) 0.025(2) -0.0029(19) -0.007(2) 0.0002(19)
N8 0.029(3) 0.027(3) 0.033(3) -0.005(2) 0.002(2) 0.002(2)
N9 0.029(3) 0.028(3) 0.053(3) -0.004(2) -0.006(2) 0.002(2)
N10 0.033(3) 0.030(3) 0.018(2) -0.0048(19) -0.0053(19) -0.004(2)
N11 0.040(3) 0.027(3) 0.026(3) 0.001(2) 0.003(2) 0.005(2)
N12 0.037(3) 0.042(3) 0.038(3) -0.005(2) -0.006(2) 0.004(2)
O3 0.041(3) 0.028(2) 0.044(3) 0.002(2) 0.015(2) 0.0026(19)
O4 0.034(2) 0.028(2) 0.024(2) -0.0032(16) -0.0048(17) 0.0039(17)
C21 0.038(3) 0.028(3) 0.026(3) 0.000(2) -0.011(3) 0.000(2)
C22 0.044(4) 0.033(3) 0.018(3) -0.005(2) -0.001(2) -0.003(3)
C23 0.022(3) 0.025(3) 0.022(3) -0.003(2) -0.005(2) -0.004(2)
C24 0.022(3) 0.026(3) 0.025(3) -0.002(2) -0.006(2) -0.004(2)
C25 0.027(3) 0.031(3) 0.031(3) -0.003(3) -0.003(2) 0.002(2)
C26 0.044(4) 0.033(3) 0.038(4) -0.002(3) 0.013(3) 0.005(3)
C27 0.039(4) 0.040(4) 0.046(4) -0.012(3) 0.006(3) 0.002(3)
C28 0.029(3) 0.031(3) 0.061(5) -0.009(3) 0.005(3) 0.001(3)
C29 0.051(5) 0.042(4) 0.076(6) -0.020(4) 0.009(4) 0.005(3)
C30 0.062(6) 0.049(5) 0.119(9) -0.012(5) -0.002(6) 0.030(4)
C31 0.055(5) 0.056(5) 0.093(7) 0.004(5) -0.014(5) 0.028(4)
C32 0.041(4) 0.038(4) 0.074(6) 0.001(4) -0.012(4) 0.011(3)
C33 0.029(3) 0.026(3) 0.020(3) -0.006(2) -0.005(2) -0.001(2)
C34 0.051(4) 0.027(3) 0.030(3) 0.001(3) 0.003(3) 0.001(3)
C35 0.043(4) 0.043(4) 0.030(3) 0.001(3) -0.004(3) 0.007(3)
C36 0.040(4) 0.044(4) 0.022(3) 0.000(3) -0.005(3) -0.001(3)
C37 0.047(4) 0.049(4) 0.028(3) -0.005(3) -0.001(3) -0.005(3)
C38 0.040(4) 0.061(5) 0.035(4) -0.004(3) 0.001(3) 0.000(3)
C39 0.059(5) 0.057(5) 0.050(5) -0.015(4) 0.002(4) 0.016(4)
C40 0.049(4) 0.050(4) 0.052(4) -0.018(4) -0.006(3) 0.002(3)
N13 0.030(2) 0.023(2) 0.018(2) -0.0034(18) -0.0062(19) 0.0017(19)
N14 0.034(3) 0.028(2) 0.020(2) -0.0018(19) -0.006(2) -0.004(2)
N15 0.032(3) 0.028(3) 0.029(3) -0.006(2) -0.010(2) -0.001(2)
N16 0.026(2) 0.027(2) 0.024(2) -0.0033(19) -0.0010(19) 0.0019(19)
N17 0.047(3) 0.045(3) 0.030(3) 0.002(2) -0.019(2) -0.014(3)
N18 0.093(5) 0.034(3) 0.025(3) -0.006(2) -0.011(3) -0.006(3)
O5 0.041(2) 0.045(3) 0.024(2) 0.0096(19) -0.0155(18) -0.010(2)
O6 0.033(2) 0.029(2) 0.034(2) -0.0007(17) -0.0134(18) -0.0061(18)
C41 0.030(3) 0.034(3) 0.019(3) -0.003(2) -0.005(2) 0.000(2)
C42 0.032(3) 0.033(3) 0.019(3) 0.000(2) -0.002(2) 0.001(2)
C43 0.030(3) 0.023(3) 0.021(3) -0.004(2) -0.006(2) 0.003(2)
C44 0.029(3) 0.023(3) 0.021(3) -0.005(2) -0.005(2) 0.005(2)
C45 0.036(3) 0.024(3) 0.018(3) -0.001(2) -0.005(2) 0.001(2)
C46 0.041(3) 0.036(3) 0.019(3) 0.001(2) -0.006(2) -0.009(3)
C47 0.040(3) 0.033(3) 0.026(3) -0.002(2) 0.000(3) -0.006(3)
C48 0.030(3) 0.026(3) 0.038(3) -0.003(3) -0.011(3) -0.001(2)
C49 0.048(4) 0.034(3) 0.046(4) 0.005(3) -0.013(3) -0.011(3)
C50 0.056(4) 0.027(3) 0.063(5) -0.006(3) -0.031(4) -0.009(3)
C51 0.052(4) 0.030(3) 0.046(4) -0.009(3) -0.022(3) -0.002(3)
C52 0.041(4) 0.033(3) 0.034(3) -0.011(3) -0.017(3) 0.005(3)
C53 0.033(3) 0.023(3) 0.028(3) -0.001(2) -0.009(2) 0.003(2)
C54 0.070(5) 0.059(5) 0.047(4) 0.000(4) -0.033(4) -0.021(4)
C55 0.089(7) 0.069(5) 0.039(4) -0.005(4) -0.035(4) -0.008(5)
C56 0.099(7) 0.051(4) 0.013(3) -0.005(3) -0.016(3) 0.001(4)
C57 0.162(11) 0.050(5) 0.032(4) -0.010(4) -0.009(6) 0.009(6)
C58 0.153(11) 0.052(5) 0.039(5) -0.003(4) 0.030(6) -0.027(6)
C59 0.134(10) 0.067(6) 0.047(5) -0.009(5) 0.029(6) -0.016(6)
C60 0.102(7) 0.060(5) 0.028(4) -0.007(4) 0.006(4) -0.014(5)
N19 0.031(2) 0.026(2) 0.015(2) -0.0057(18) -0.0036(18) 0.0009(19)
N20 0.030(2) 0.027(2) 0.020(2) -0.0038(19) -0.0061(19) 0.0002(19)
N21 0.027(2) 0.029(3) 0.030(3) -0.012(2) -0.006(2) 0.000(2)
N22 0.032(3) 0.026(2) 0.017(2) -0.0047(18) -0.0053(19) -0.0008(19)
N23 0.034(3) 0.030(3) 0.017(2) -0.0071(19) -0.0076(19) 0.006(2)
N24 0.037(3) 0.041(3) 0.022(3) -0.004(2) -0.007(2) 0.005(2)
O7 0.045(2) 0.035(2) 0.0173(19) -0.0089(17) -0.0126(17) 0.0118(18)
O8 0.033(2) 0.029(2) 0.0202(19) -0.0078(16) -0.0069(16) 0.0042(17)
C61 0.039(3) 0.031(3) 0.018(3) -0.007(2) -0.005(2) 0.000(3)
C62 0.041(3) 0.034(3) 0.016(3) -0.006(2) -0.007(2) 0.001(3)
C63 0.027(3) 0.023(3) 0.015(2) -0.002(2) -0.005(2) -0.004(2)
C64 0.027(3) 0.028(3) 0.017(3) -0.006(2) -0.004(2) -0.002(2)
C65 0.022(3) 0.030(3) 0.019(3) -0.005(2) -0.005(2) 0.001(2)
C66 0.034(3) 0.031(3) 0.019(3) 0.000(2) -0.005(2) 0.003(2)
C67 0.031(3) 0.033(3) 0.028(3) -0.001(2) -0.007(2) 0.000(2)
C68 0.033(3) 0.027(3) 0.030(3) -0.007(2) -0.007(2) -0.001(2)
C69 0.041(4) 0.035(3) 0.037(4) -0.009(3) -0.011(3) 0.005(3)
C70 0.049(4) 0.039(4) 0.047(4) -0.016(3) -0.010(3) 0.011(3)
C71 0.038(4) 0.058(4) 0.035(4) -0.023(3) -0.003(3) 0.010(3)
C72 0.034(3) 0.043(4) 0.028(3) -0.012(3) -0.004(3) -0.002(3)
C73 0.025(3) 0.025(3) 0.018(3) -0.006(2) -0.004(2) -0.004(2)
C74 0.048(4) 0.034(3) 0.023(3) -0.013(3) -0.009(3) 0.007(3)
C75 0.046(4) 0.044(4) 0.017(3) -0.008(3) -0.007(3) -0.005(3)
C76 0.040(3) 0.035(3) 0.019(3) -0.010(2) -0.006(2) 0.005(3)
C77 0.041(4) 0.049(4) 0.037(4) -0.013(3) -0.008(3) 0.000(3)
C78 0.037(4) 0.056(5) 0.056(5) -0.014(4) 0.003(3) -0.005(3)
C79 0.053(4) 0.045(4) 0.048(4) -0.002(3) 0.011(4) -0.003(3)
C80 0.059(5) 0.045(4) 0.034(4) 0.000(3) -0.007(3) 0.003(3)
B1 0.036(4) 0.035(4) 0.035(4) -0.008(3) -0.011(3) 0.002(3)
F11 0.090(4) 0.059(3) 0.045(2) -0.019(2) -0.009(2) 0.042(3)
F12 0.053(3) 0.084(3) 0.042(2) -0.015(2) -0.0134(19) -0.029(2)
F13 0.056(3) 0.091(4) 0.052(3) 0.001(2) -0.014(2) -0.037(3)
F14 0.080(3) 0.045(2) 0.047(2) -0.0056(19) -0.003(2) 0.028(2)
B2 0.051(5) 0.052(5) 0.034(4) -0.006(4) 0.010(4) 0.007(4)
F21 0.195(11) 0.221(12) 0.205(12) -0.119(10) 0.014(9) 0.001(9)
F22 0.323(16) 0.183(10) 0.071(5) -0.013(6) 0.004(7) -0.097(10)
F23 0.251(12) 0.158(8) 0.092(6) -0.036(6) -0.043(7) 0.078(8)
F24 0.227(13) 0.199(11) 0.145(9) 0.006(8) 0.016(9) -0.029(10)
B3 0.054(7) 0.087(10) 0.018(5) 0.001(5) -0.009(5) 0.001(7)
F31 0.074(4) 0.053(3) 0.031(3) 0.005(2) 0.001(3) -0.018(3)
F32 0.148(9) 0.056(5) 0.201(12) 0.023(6) -0.109(9) -0.040(5)
F33 0.243(14) 0.217(12) 0.044(5) 0.050(6) 0.043(6) 0.172(12)
F34 0.123(7) 0.119(7) 0.047(4) 0.027(4) -0.047(4) -0.019(5)
B3' 0.027(14) 0.08(2) 0.026(14) 0.004(14) -0.003(11) -0.009(14)
F35 0.040(7) 0.046(8) 0.026(6) 0.021(6) -0.018(6) -0.027(6)
F36 0.035(7) 0.072(9) 0.007(5) 0.002(6) -0.004(5) -0.031(7)
F37 0.048(8) 0.036(7) 0.062(10) -0.006(7) -0.044(8) 0.003(6)
F38 0.068(12) 0.044(10) 0.121(18) -0.009(10) -0.011(12) 0.011(9)
B4 0.119(10) 0.046(5) 0.046(6) 0.007(4) 0.021(6) 0.010(6)
F41 0.138(5) 0.047(3) 0.028(2) -0.0033(19) -0.016(3) 0.011(3)
F42 0.145(9) 0.060(5) 0.024(3) 0.002(3) 0.003(4) 0.030(5)
F43 0.114(9) 0.164(13) 0.141(13) 0.046(10) -0.019(9) -0.015(9)
F44 0.172(10) 0.084(6) 0.039(4) -0.002(4) -0.010(5) 0.018(6)
F45 0.172(10) 0.084(6) 0.039(4) -0.002(4) -0.010(5) 0.018(6)
F46 0.145(9) 0.060(5) 0.024(3) 0.002(3) 0.003(4) 0.030(5)
F47 0.114(9) 0.164(13) 0.141(13) 0.046(10) -0.019(9) -0.015(9)
B5 0.070(7) 0.133(12) 0.046(6) -0.027(7) -0.008(5) -0.007(7)
F51 0.078(4) 0.115(5) 0.060(3) 0.000(3) -0.021(3) -0.001(3)
F52 0.166(14) 0.148(12) 0.120(13) -0.027(10) -0.062(11) -0.019(10)
F53 0.066(6) 0.29(2) 0.050(6) -0.061(10) -0.019(4) 0.010(9)
F54 0.104(8) 0.157(12) 0.184(16) 0.077(11) -0.005(9) 0.016(8)
F55 0.104(8) 0.157(12) 0.184(16) 0.077(11) -0.005(9) 0.016(8)
F56 0.166(14) 0.148(12) 0.120(13) -0.027(10) -0.062(11) -0.019(10)
F57 0.066(6) 0.29(2) 0.050(6) -0.061(10) -0.019(4) 0.010(9)
B6 0.063(6) 0.083(8) 0.051(6) 0.004(5) 0.011(5) 0.018(6)
F61 0.050(3) 0.098(4) 0.031(2) 0.003(2) 0.0005(18) 0.011(2)
F62 0.083(6) 0.088(6) 0.073(6) 0.002(5) 0.010(5) 0.012(5)
F63 0.069(5) 0.288(18) 0.020(3) 0.024(7) -0.004(3) 0.029(8)
F64 0.075(5) 0.088(6) 0.093(6) 0.006(5) 0.008(5) -0.005(4)
F65 0.075(5) 0.088(6) 0.093(6) 0.006(5) 0.008(5) -0.005(4)
F66 0.083(6) 0.088(6) 0.073(6) 0.002(5) 0.010(5) 0.012(5)
F67 0.069(5) 0.288(18) 0.020(3) 0.024(7) -0.004(3) 0.029(8)
N600 0.110(7) 0.079(6) 0.057(5) 0.003(4) -0.005(5) -0.023(5)
C600 0.067(5) 0.051(5) 0.060(6) 0.005(4) -0.003(4) -0.015(4)
C601 0.087(7) 0.090(8) 0.071(7) -0.005(6) 0.019(6) -0.007(6)
N610 0.051(5) 0.104(9) 0.176(12) -0.083(10) -0.020(8) 0.022(5)
C610 0.049(6) 0.081(9) 0.159(14) -0.072(11) -0.004(9) 0.018(6)
C611 0.058(7) 0.091(9) 0.223(19) -0.088(12) -0.009(10) 0.016(6)
N620 0.049(4) 0.059(5) 0.124(8) -0.021(5) -0.029(5) 0.001(4)
C620 0.054(5) 0.042(5) 0.127(10) -0.001(6) -0.039(6) -0.015(4)
C621 0.125(11) 0.092(9) 0.142(13) 0.028(8) -0.060(10) -0.055(8)
O70 0.125(14) 0.054(8) 0.146(16) 0.020(9) -0.042(12) 0.032(8)

loop_
_atom_type_symbol
_atom_type_description
_atom_type_scat_dispersion_real
_atom_type_scat_dispersion_imag
_atom_type_scat_source
C C 0.0033 0.0016 'International Tables Vol C Tables 4.2.6.8 and 6.1.1.4'
H H 0.0000 0.0000 'International Tables Vol C Tables 4.2.6.8 and 6.1.1.4'
B B 0.0013 0.0007 'International Tables Vol C Tables 4.2.6.8 and 6.1.1.4'
N N 0.0061 0.0033 'International Tables Vol C Tables 4.2.6.8 and 6.1.1.4'
O O 0.0106 0.0060 'International Tables Vol C Tables 4.2.6.8 and 6.1.1.4'
F F 0.0171 0.0103 'International Tables Vol C Tables 4.2.6.8 and 6.1.1.4'
Cu Cu 0.3201 1.2651 'International Tables Vol C Tables 4.2.6.8 and 6.1.1.4'

loop_
_geom_angle_atom_site_label_1
_geom_angle_atom_site_label_2
_geom_angle_atom_site_label_3
_geom_angle
_geom_angle_site_symmetry_1
_geom_angle_site_symmetry_3
_geom_angle_publ_flag
N2 Cu1 O4 173.98(19) . . y
N2 Cu1 N3 94.2(2) . . y
O4 Cu1 N3 91.79(19) . . y
N2 Cu1 N1 80.64(19) . . y
O4 Cu1 N1 93.50(18) . . y
N3 Cu1 N1 160.2(2) . . y
N2 Cu1 N10 105.16(19) . . y
O4 Cu1 N10 74.33(16) . . y
N3 Cu1 N10 100.29(18) . . y
N1 Cu1 N10 99.56(18) . . y
N8 Cu2 O6 171.63(19) . . y
N8 Cu2 N9 94.9(2) . . y
O6 Cu2 N9 92.9(2) . . y
N8 Cu2 N7 80.75(19) . . y
O6 Cu2 N7 90.91(18) . . y
N9 Cu2 N7 163.0(2) . . y
N8 Cu2 N16 106.77(19) . . y
O6 Cu2 N16 74.99(16) . . y
N9 Cu2 N16 98.43(19) . . y
N7 Cu2 N16 98.54(18) . . y
N14 Cu3 O8 174.87(18) . . y
N14 Cu3 N15 93.7(2) . . y
O8 Cu3 N15 91.36(18) . . y
N14 Cu3 N13 80.14(19) . . y
O8 Cu3 N13 95.44(17) . . y
N15 Cu3 N13 159.33(19) . . y
N14 Cu3 N22 103.69(18) . . y
O8 Cu3 N22 74.04(16) . . y
N15 Cu3 N22 104.69(18) . . y
N13 Cu3 N22 95.95(17) . . y
N20 Cu4 O2 173.31(18) . . y
N20 Cu4 N21 94.0(2) . . y
O2 Cu4 N21 92.67(18) . . y
N20 Cu4 N19 80.35(18) . . y
O2 Cu4 N19 93.20(17) . . y
N21 Cu4 N19 163.66(19) . . y
N20 Cu4 N4 105.66(18) . . y
O2 Cu4 N4 73.20(16) . . y
N21 Cu4 N4 99.37(18) . . y
N19 Cu4 N4 96.92(18) . . y
C1 N1 C4 121.3(5) . . ?
C1 N1 Cu1 124.1(4) . . ?
C4 N1 Cu1 114.2(4) . . ?
C5 N2 C6 117.7(5) . . ?
C5 N2 Cu1 120.1(4) . . ?
C6 N2 Cu1 122.1(4) . . ?
C12 N3 C8 119.1(5) . . ?
C12 N3 Cu1 120.1(4) . . ?
C8 N3 Cu1 120.5(4) . . ?
C2 N4 C3 119.3(5) . . ?
C2 N4 Cu4 126.0(4) . . ?
C3 N4 Cu4 114.5(4) . . ?
C13 N5 C14 120.4(5) . . ?
C16 N6 C20 119.2(6) . . ?
C13 O2 Cu4 124.3(4) . . ?
N1 C1 C2 119.5(5) . . ?
N4 C2 C1 121.5(5) . . ?
N4 C3 C4 119.8(5) . . ?
N4 C3 C13 109.3(5) . . ?
C4 C3 C13 130.9(5) . . ?
N1 C4 C3 118.6(5) . . ?
N1 C4 C5 112.3(5) . . ?
C3 C4 C5 129.1(5) . . ?
O1 C5 N2 125.9(5) . . ?
O1 C5 C4 121.9(5) . . ?
N2 C5 C4 112.1(5) . . ?
N2 C6 C7 110.4(5) . . ?
C8 C7 C6 114.3(5) . . ?
N3 C8 C9 120.3(6) . . ?
N3 C8 C7 118.3(5) . . ?
C9 C8 C7 121.4(6) . . ?
C10 C9 C8 120.3(6) . . ?
C9 C10 C11 119.5(6) . . ?
C10 C11 C12 118.3(7) . . ?
N3 C12 C11 122.4(6) . . ?
O2 C13 N5 120.5(5) . . ?
O2 C13 C3 118.5(5) . . ?
N5 C13 C3 121.0(5) . . ?
N5 C14 C15 111.8(5) . . ?
C16 C15 C14 116.7(6) . . ?
N6 C16 C17 120.2(6) . . ?
N6 C16 C15 114.3(6) . . ?
C17 C16 C15 125.3(6) . . ?
C16 C17 C18 120.0(7) . . ?
C19 C18 C17 120.0(7) . . ?
C20 C19 C18 117.6(7) . . ?
C19 C20 N6 123.0(7) . . ?
C21 N7 C24 120.0(5) . . ?
C21 N7 Cu2 126.0(4) . . ?
C24 N7 Cu2 113.7(4) . . ?
C25 N8 C26 116.8(5) . . ?
C25 N8 Cu2 118.2(4) . . ?
C26 N8 Cu2 123.0(4) . . ?
C32 N9 C28 118.6(6) . . ?
C32 N9 Cu2 119.2(5) . . ?
C28 N9 Cu2 122.2(4) . . ?
C22 N10 C23 119.2(5) . . ?
C22 N10 Cu1 127.9(4) . . ?
C23 N10 Cu1 112.6(4) . . ?
C33 N11 C34 121.9(5) . . ?
C36 N12 C40 118.4(6) . . ?
C33 O4 Cu1 123.3(4) . . ?
N7 C21 C22 120.4(5) . . ?
N10 C22 C21 121.3(5) . . ?
N10 C23 C24 120.4(5) . . ?
N10 C23 C33 110.0(5) . . ?
C24 C23 C33 129.5(5) . . ?
N7 C24 C23 118.6(5) . . ?
N7 C24 C25 111.9(5) . . ?
C23 C24 C25 129.5(5) . . ?
O3 C25 N8 125.2(6) . . ?
O3 C25 C24 121.5(5) . . ?
N8 C25 C24 113.3(5) . . ?
N8 C26 C27 110.8(5) . . ?
C28 C27 C26 114.2(6) . . ?
N9 C28 C29 121.0(7) . . ?
N9 C28 C27 118.1(5) . . ?
C29 C28 C27 120.9(7) . . ?
C30 C29 C28 119.9(9) . . ?
C31 C30 C29 118.4(8) . . ?
C30 C31 C32 120.3(8) . . ?
N9 C32 C31 121.8(9) . . ?
O4 C33 N11 122.3(5) . . ?
O4 C33 C23 118.2(5) . . ?
N11 C33 C23 119.4(5) . . ?
N11 C34 C35 110.1(5) . . ?
C36 C35 C34 111.9(5) . . ?
N12 C36 C37 121.8(6) . . ?
N12 C36 C35 116.6(6) . . ?
C37 C36 C35 121.6(6) . . ?
C38 C37 C36 119.5(7) . . ?
C39 C38 C37 118.5(7) . . ?
C38 C39 C40 119.2(7) . . ?
N12 C40 C39 122.5(7) . . ?
C41 N13 C44 120.5(5) . . ?
C41 N13 Cu3 124.9(4) . . ?
C44 N13 Cu3 114.5(4) . . ?
C45 N14 C46 116.9(5) . . ?
C45 N14 Cu3 119.1(4) . . ?
C46 N14 Cu3 123.7(4) . . ?
C48 N15 C52 118.9(5) . . ?
C48 N15 Cu3 121.4(4) . . ?
C52 N15 Cu3 119.5(4) . . ?
C42 N16 C43 119.5(5) . . ?
C42 N16 Cu2 125.9(4) . . ?
C43 N16 Cu2 114.4(4) . . ?
C53 N17 C54 120.6(6) . . ?
C60 N18 C56 123.9(7) . . ?
C53 O6 Cu2 122.5(4) . . ?
N13 C41 C42 120.9(5) . . ?
N16 C42 C41 120.6(5) . . ?
N16 C43 C44 120.4(5) . . ?
N16 C43 C53 109.5(5) . . ?
C44 C43 C53 130.0(5) . . ?
N13 C44 C43 118.1(5) . . ?
N13 C44 C45 111.9(5) . . ?
C43 C44 C45 129.9(5) . . ?
O5 C45 N14 124.5(5) . . ?
O5 C45 C44 121.8(5) . . ?
N14 C45 C44 113.8(5) . . ?
N14 C46 C47 111.4(5) . . ?
C48 C47 C46 113.0(5) . . ?
N15 C48 C49 120.7(6) . . ?
N15 C48 C47 118.6(5) . . ?
C49 C48 C47 120.7(6) . . ?
C48 C49 C50 119.1(7) . . ?
C51 C50 C49 119.7(6) . . ?
C52 C51 C50 118.5(6) . . ?
N15 C52 C51 123.0(6) . . ?
O6 C53 N17 121.3(5) . . ?
O6 C53 C43 118.5(5) . . ?
N17 C53 C43 120.2(5) . . ?
N17 C54 C55 111.4(6) . . ?
C56 C55 C54 116.6(8) . . ?
N18 C56 C57 115.0(9) . . ?
N18 C56 C55 122.5(7) . . ?
C57 C56 C55 122.4(9) . . ?
C58 C57 C56 119.8(10) . . ?
C57 C58 C59 120.7(9) . . ?
C60 C59 C58 119.6(11) . . ?
N18 C60 C59 120.8(10) . . ?
C61 N19 C64 120.4(5) . . ?
C61 N19 Cu4 124.6(4) . . ?
C64 N19 Cu4 114.8(4) . . ?
C65 N20 C66 117.2(5) . . ?
C65 N20 Cu4 119.3(4) . . ?
C66 N20 Cu4 122.9(4) . . ?
C72 N21 C68 119.1(5) . . ?
C72 N21 Cu4 119.1(4) . . ?
C68 N21 Cu4 121.6(4) . . ?
C62 N22 C63 119.9(5) . . ?
C62 N22 Cu3 124.8(4) . . ?
C63 N22 Cu3 115.0(4) . . ?
C73 N23 C74 120.3(5) . . ?
C80 N24 C76 122.7(6) . . ?
C73 O8 Cu3 122.7(3) . . ?
N19 C61 C62 120.8(5) . . ?
N22 C62 C61 120.1(5) . . ?
N22 C63 C64 120.4(5) . . ?
N22 C63 C73 109.2(5) . . ?
C64 C63 C73 130.4(5) . . ?
N19 C64 C63 118.3(5) . . ?
N19 C64 C65 111.6(5) . . ?
C63 C64 C65 130.1(5) . . ?
O7 C65 N20 125.5(5) . . ?
O7 C65 C64 121.3(5) . . ?
N20 C65 C64 113.2(5) . . ?
N20 C66 C67 110.2(5) . . ?
C68 C67 C66 114.3(5) . . ?
N21 C68 C69 120.6(6) . . ?
N21 C68 C67 118.7(5) . . ?
C69 C68 C67 120.7(5) . . ?
C70 C69 C68 120.2(6) . . ?
C69 C70 C71 118.9(6) . . ?
C72 C71 C70 118.5(6) . . ?
N21 C72 C71 122.5(6) . . ?
O8 C73 N23 121.9(5) . . ?
O8 C73 C63 118.6(5) . . ?
N23 C73 C63 119.5(5) . . ?
N23 C74 C75 110.3(5) . . ?
C76 C75 C74 116.7(5) . . ?
N24 C76 C77 118.3(6) . . ?
N24 C76 C75 114.8(5) . . ?
C77 C76 C75 126.7(6) . . ?
C76 C77 C78 119.8(6) . . ?
C79 C78 C77 120.3(7) . . ?
C80 C79 C78 118.6(7) . . ?
N24 C80 C79 120.3(7) . . ?
F13 B1 F11 113.9(5) . . ?
F13 B1 F14 111.2(5) . . ?
F11 B1 F14 106.6(5) . . ?
F13 B1 F12 108.4(5) . . ?
F11 B1 F12 109.1(5) . . ?
F14 B1 F12 107.4(5) . . ?
F23 B2 F21 112.7(8) . . ?
F23 B2 F22 122.5(8) . . ?
F21 B2 F22 103.5(8) . . ?
F23 B2 F24 102.0(8) . . ?
F21 B2 F24 108.4(8) . . ?
F22 B2 F24 107.1(8) . . ?
F33 B3 F32 112.5(14) . . ?
F33 B3 F34 110.4(11) . . ?
F32 B3 F34 106.6(10) . . ?
F33 B3 F31 108.1(10) . . ?
F32 B3 F31 110.0(10) . . ?
F34 B3 F31 109.2(11) . . ?
F37 B3' F35 116.1(10) . . ?
F37 B3' F38 109.5(11) . . ?
F35 B3' F38 107.2(10) . . ?
F37 B3' F36 110.8(10) . . ?
F35 B3' F36 108.6(9) . . ?
F38 B3' F36 103.9(10) . . ?
F46 B4 F43 37.0(8) . . ?
F46 B4 F41 123.5(8) . . ?
F43 B4 F41 118.9(8) . . ?
F46 B4 F47 115.4(10) . . ?
F43 B4 F47 127.3(12) . . ?
F41 B4 F47 112.9(10) . . ?
F46 B4 F42 125.6(9) . . ?
F43 B4 F42 120.9(10) . . ?
F41 B4 F42 110.2(6) . . ?
F47 B4 F42 22.4(11) . . ?
F46 B4 F44 67.4(9) . . ?
F43 B4 F44 104.4(9) . . ?
F41 B4 F44 101.4(6) . . ?
F47 B4 F44 73.3(10) . . ?
F42 B4 F44 95.6(7) . . ?
F46 B4 F45 103.9(9) . . ?
F43 B4 F45 68.2(10) . . ?
F41 B4 F45 98.9(7) . . ?
F47 B4 F45 95.5(10) . . ?
F42 B4 F45 73.8(8) . . ?
F44 B4 F45 159.3(8) . . ?
F53 B5 F56 49.5(10) . . ?
F53 B5 F51 120.4(8) . . ?
F56 B5 F51 114.7(10) . . ?
F53 B5 F57 123.3(10) . . ?
F56 B5 F57 111.2(11) . . ?
F51 B5 F57 115.8(8) . . ?
F53 B5 F52 114.7(10) . . ?
F56 B5 F52 135.3(12) . . ?
F51 B5 F52 108.6(8) . . ?
F57 B5 F52 35.0(10) . . ?
F53 B5 F54 105.8(10) . . ?
F56 B5 F54 59.9(11) . . ?
F51 B5 F54 105.7(8) . . ?
F57 B5 F54 63.9(10) . . ?
F52 B5 F54 98.9(9) . . ?
F53 B5 F55 63.1(11) . . ?
F56 B5 F55 112.4(11) . . ?
F51 B5 F55 101.6(8) . . ?
F57 B5 F55 99.7(10) . . ?
F52 B5 F55 67.3(10) . . ?
F54 B5 F55 152.3(10) . . ?
F63 B6 F66 40.9(8) . . ?
F63 B6 F61 125.7(8) . . ?
F66 B6 F61 110.6(7) . . ?
F63 B6 F67 114.8(9) . . ?
F66 B6 F67 115.0(10) . . ?
F61 B6 F67 119.4(7) . . ?
F63 B6 F62 116.6(9) . . ?
F66 B6 F62 145.8(9) . . ?
F61 B6 F62 103.6(6) . . ?
F67 B6 F62 41.5(9) . . ?
F63 B6 F64 106.5(9) . . ?
F66 B6 F64 75.9(9) . . ?
F61 B6 F64 105.0(6) . . ?
F67 B6 F64 53.8(9) . . ?
F62 B6 F64 94.2(7) . . ?
F63 B6 F65 63.0(9) . . ?
F66 B6 F65 103.1(8) . . ?
F61 B6 F65 103.1(7) . . ?
F67 B6 F65 103.2(9) . . ?
F62 B6 F65 69.7(7) . . ?
F64 B6 F65 150.3(8) . . ?
N600 C600 C601 178.3(12) . . ?
N610 C610 C611 178.3(15) . . ?
N620 C620 C621 179.1(11) . . ?

loop_
_geom_bond_atom_site_label_1
_geom_bond_atom_site_label_2
_geom_bond_distance
_geom_bond_site_symmetry_2
_geom_bond_publ_flag
Cu1 N2 1.914(5) . y
Cu1 O4 1.958(4) . y
Cu1 N3 2.004(5) . y
Cu1 N1 2.032(5) . y
Cu1 N10 2.316(5) . y
Cu2 N8 1.915(5) . y
Cu2 O6 1.974(4) . y
Cu2 N9 2.027(5) . y
Cu2 N7 2.052(5) . y
Cu2 N16 2.247(5) . y
Cu3 N14 1.931(5) . y
Cu3 O8 1.997(4) . y
Cu3 N15 2.007(5) . y
Cu3 N13 2.039(5) . y
Cu3 N22 2.275(5) . y
Cu4 N20 1.924(5) . y
Cu4 O2 1.993(4) . y
Cu4 N21 2.012(5) . y
Cu4 N19 2.027(5) . y
Cu4 N4 2.313(5) . y
N1 C1 1.327(7) . ?
N1 C4 1.355(8) . ?
N2 C5 1.315(8) . ?
N2 C6 1.473(7) . ?
N3 C12 1.347(8) . ?
N3 C8 1.354(8) . ?
N4 C2 1.327(8) . ?
N4 C3 1.364(7) . ?
N5 C13 1.313(7) . ?
N5 C14 1.468(8) . ?
N6 C16 1.356(8) . ?
N6 C20 1.364(10) . ?
O1 C5 1.249(7) . ?
O2 C13 1.269(7) . ?
C1 C2 1.383(9) . ?
C3 C4 1.403(8) . ?
C3 C13 1.517(8) . ?
C4 C5 1.539(7) . ?
C6 C7 1.515(9) . ?
C7 C8 1.510(9) . ?
C8 C9 1.394(9) . ?
C9 C10 1.367(10) . ?
C10 C11 1.381(10) . ?
C11 C12 1.389(9) . ?
C14 C15 1.522(8) . ?
C15 C16 1.516(9) . ?
C16 C17 1.369(10) . ?
C17 C18 1.388(11) . ?
C18 C19 1.386(11) . ?
C19 C20 1.357(12) . ?
N7 C21 1.326(8) . ?
N7 C24 1.353(7) . ?
N8 C25 1.320(8) . ?
N8 C26 1.462(8) . ?
N9 C32 1.350(9) . ?
N9 C28 1.351(9) . ?
N10 C22 1.314(8) . ?
N10 C23 1.350(7) . ?
N11 C33 1.303(8) . ?
N11 C34 1.469(8) . ?
N12 C36 1.333(9) . ?
N12 C40 1.338(9) . ?
O3 C25 1.249(7) . ?
O4 C33 1.260(7) . ?
C21 C22 1.389(9) . ?
C23 C24 1.410(8) . ?
C23 C33 1.526(8) . ?
C24 C25 1.524(8) . ?
C26 C27 1.525(9) . ?
C27 C28 1.510(10) . ?
C28 C29 1.391(10) . ?
C29 C30 1.385(13) . ?
C30 C31 1.359(15) . ?
C31 C32 1.381(11) . ?
C34 C35 1.516(9) . ?
C35 C36 1.513(9) . ?
C36 C37 1.393(10) . ?
C37 C38 1.381(10) . ?
C38 C39 1.368(11) . ?
C39 C40 1.389(11) . ?
N13 C41 1.317(7) . ?
N13 C44 1.360(7) . ?
N14 C45 1.309(8) . ?
N14 C46 1.453(7) . ?
N15 C48 1.349(8) . ?
N15 C52 1.352(8) . ?
N16 C42 1.329(7) . ?
N16 C43 1.347(7) . ?
N17 C53 1.306(8) . ?
N17 C54 1.487(8) . ?
N18 C60 1.325(12) . ?
N18 C56 1.341(11) . ?
O5 C45 1.262(7) . ?
O6 C53 1.253(7) . ?
C41 C42 1.384(8) . ?
C43 C44 1.414(8) . ?
C43 C53 1.524(8) . ?
C44 C45 1.515(8) . ?
C46 C47 1.517(9) . ?
C47 C48 1.496(9) . ?
C48 C49 1.387(9) . ?
C49 C50 1.392(10) . ?
C50 C51 1.370(11) . ?
C51 C52 1.362(9) . ?
C54 C55 1.494(11) . ?
C55 C56 1.478(13) . ?
C56 C57 1.439(12) . ?
C57 C58 1.341(16) . ?
C58 C59 1.359(15) . ?
C59 C60 1.327(13) . ?
N19 C61 1.322(7) . ?
N19 C64 1.361(7) . ?
N20 C65 1.307(7) . ?
N20 C66 1.482(7) . ?
N21 C72 1.357(8) . ?
N21 C68 1.358(8) . ?
N22 C62 1.336(7) . ?
N22 C63 1.342(7) . ?
N23 C73 1.310(7) . ?
N23 C74 1.477(7) . ?
N24 C80 1.346(9) . ?
N24 C76 1.351(8) . ?
O7 C65 1.264(7) . ?
O8 C73 1.254(7) . ?
C61 C62 1.383(8) . ?
C63 C64 1.407(8) . ?
C63 C73 1.530(7) . ?
C64 C65 1.527(7) . ?
C66 C67 1.530(8) . ?
C67 C68 1.505(8) . ?
C68 C69 1.388(9) . ?
C69 C70 1.384(10) . ?
C70 C71 1.400(10) . ?
C71 C72 1.376(9) . ?
C74 C75 1.522(8) . ?
C75 C76 1.506(9) . ?
C76 C77 1.386(9) . ?
C77 C78 1.387(11) . ?
C78 C79 1.379(11) . ?
C79 C80 1.377(11) . ?
B1 F13 1.324(7) . ?
B1 F11 1.364(7) . ?
B1 F14 1.405(7) . ?
B1 F12 1.412(6) . ?
B2 F23 1.275(8) . ?
B2 F21 1.376(8) . ?
B2 F22 1.388(8) . ?
B2 F24 1.406(8) . ?
B3 F33 1.340(15) . ?
B3 F32 1.346(16) . ?
B3 F34 1.350(13) . ?
B3 F31 1.398(16) . ?
B3' F37 1.284(9) . ?
B3' F35 1.348(9) . ?
B3' F38 1.415(10) . ?
B3' F36 1.438(9) . ?
B4 F46 1.249(8) . ?
B4 F43 1.266(8) . ?
B4 F41 1.341(7) . ?
B4 F47 1.402(9) . ?
B4 F42 1.405(8) . ?
B4 F44 1.496(9) . ?
B4 F45 1.506(9) . ?
B5 F53 1.266(8) . ?
B5 F56 1.271(9) . ?
B5 F51 1.346(8) . ?
B5 F57 1.403(9) . ?
B5 F52 1.441(9) . ?
B5 F54 1.447(9) . ?
B5 F55 1.464(9) . ?
B6 F63 1.240(8) . ?
B6 F66 1.303(8) . ?
B6 F61 1.343(7) . ?
B6 F67 1.360(9) . ?
B6 F62 1.452(8) . ?
B6 F64 1.481(9) . ?
B6 F65 1.483(9) . ?
N600 C600 1.119(12) . ?
C600 C601 1.433(13) . ?
N610 C610 1.12(2) . ?
C610 C611 1.41(2) . ?
N620 C620 1.117(14) . ?
C620 C621 1.432(18) . ?

loop_
_geom_torsion_atom_site_label_1
_geom_torsion_atom_site_label_2
_geom_torsion_atom_site_label_3
_geom_torsion_atom_site_label_4
_geom_torsion
_geom_torsion_site_symmetry_1
_geom_torsion_site_symmetry_2
_geom_torsion_site_symmetry_3
_geom_torsion_site_symmetry_4
_geom_torsion_publ_flag
N2 Cu1 N1 C1 -178.1(5) . . . . ?
O4 Cu1 N1 C1 0.6(5) . . . . ?
N3 Cu1 N1 C1 105.7(7) . . . . ?
N10 Cu1 N1 C1 -74.1(5) . . . . ?
N2 Cu1 N1 C4 -5.7(4) . . . . ?
O4 Cu1 N1 C4 172.9(4) . . . . ?
N3 Cu1 N1 C4 -81.9(7) . . . . ?
N10 Cu1 N1 C4 98.2(4) . . . . ?
O4 Cu1 N2 C5 -12(2) . . . . ?
N3 Cu1 N2 C5 161.5(5) . . . . ?
N1 Cu1 N2 C5 0.8(5) . . . . ?
N10 Cu1 N2 C5 -96.6(5) . . . . ?
O4 Cu1 N2 C6 170.9(16) . . . . ?
N3 Cu1 N2 C6 -15.3(5) . . . . ?
N1 Cu1 N2 C6 -176.0(5) . . . . ?
N10 Cu1 N2 C6 86.6(5) . . . . ?
N2 Cu1 N3 C12 -148.5(5) . . . . ?
O4 Cu1 N3 C12 30.9(5) . . . . ?
N1 Cu1 N3 C12 -74.6(8) . . . . ?
N10 Cu1 N3 C12 105.3(5) . . . . ?
N2 Cu1 N3 C8 38.2(5) . . . . ?
O4 Cu1 N3 C8 -142.5(5) . . . . ?
N1 Cu1 N3 C8 112.0(6) . . . . ?
N10 Cu1 N3 C8 -68.1(5) . . . . ?
N20 Cu4 N4 C2 2.3(5) . . . . ?
O2 Cu4 N4 C2 175.4(5) . . . . ?
N21 Cu4 N4 C2 -94.6(5) . . . . ?
N19 Cu4 N4 C2 84.1(5) . . . . ?
N20 Cu4 N4 C3 -173.9(4) . . . . ?
O2 Cu4 N4 C3 -0.7(4) . . . . ?
N21 Cu4 N4 C3 89.2(4) . . . . ?
N19 Cu4 N4 C3 -92.0(4) . . . . ?
N20 Cu4 O2 C13 84.6(16) . . . . ?
N21 Cu4 O2 C13 -95.6(4) . . . . ?
N19 Cu4 O2 C13 99.7(4) . . . . ?
N4 Cu4 O2 C13 3.4(4) . . . . ?
C4 N1 C1 C2 -0.8(9) . . . . ?
Cu1 N1 C1 C2 171.1(4) . . . . ?
C3 N4 C2 C1 1.1(9) . . . . ?
Cu4 N4 C2 C1 -174.9(4) . . . . ?
N1 C1 C2 N4 -0.7(9) . . . . ?
C2 N4 C3 C4 0.0(8) . . . . ?
Cu4 N4 C3 C4 176.4(4) . . . . ?
C2 N4 C3 C13 -177.7(5) . . . . ?
Cu4 N4 C3 C13 -1.3(6) . . . . ?
C1 N1 C4 C3 1.7(8) . . . . ?
Cu1 N1 C4 C3 -170.9(4) . . . . ?
C1 N1 C4 C5 -178.6(5) . . . . ?
Cu1 N1 C4 C5 8.8(6) . . . . ?
N4 C3 C4 N1 -1.3(8) . . . . ?
C13 C3 C4 N1 175.8(5) . . . . ?
N4 C3 C4 C5 179.1(5) . . . . ?
C13 C3 C4 C5 -3.8(10) . . . . ?
C6 N2 C5 O1 1.3(9) . . . . ?
Cu1 N2 C5 O1 -175.7(5) . . . . ?
C6 N2 C5 C4 -179.5(5) . . . . ?
Cu1 N2 C5 C4 3.5(7) . . . . ?
N1 C4 C5 O1 171.2(5) . . . . ?
C3 C4 C5 O1 -9.2(9) . . . . ?
N1 C4 C5 N2 -8.1(7) . . . . ?
C3 C4 C5 N2 171.5(6) . . . . ?
C5 N2 C6 C7 153.0(5) . . . . ?
Cu1 N2 C6 C7 -30.1(7) . . . . ?
N2 C6 C7 C8 69.8(7) . . . . ?
C12 N3 C8 C9 -3.9(9) . . . . ?
Cu1 N3 C8 C9 169.5(5) . . . . ?
C12 N3 C8 C7 175.3(5) . . . . ?
Cu1 N3 C8 C7 -11.3(7) . . . . ?
C6 C7 C8 N3 -47.9(8) . . . . ?
C6 C7 C8 C9 131.3(6) . . . . ?
N3 C8 C9 C10 2.1(10) . . . . ?
C7 C8 C9 C10 -177.1(6) . . . . ?
C8 C9 C10 C11 1.1(11) . . . . ?
C9 C10 C11 C12 -2.4(10) . . . . ?
C8 N3 C12 C11 2.6(9) . . . . ?
Cu1 N3 C12 C11 -170.8(5) . . . . ?
C10 C11 C12 N3 0.5(10) . . . . ?
Cu4 O2 C13 N5 174.6(4) . . . . ?
Cu4 O2 C13 C3 -5.4(7) . . . . ?
C14 N5 C13 O2 -1.5(9) . . . . ?
C14 N5 C13 C3 178.5(6) . . . . ?
N4 C3 C13 O2 4.1(7) . . . . ?
C4 C3 C13 O2 -173.3(6) . . . . ?
N4 C3 C13 N5 -176.0(5) . . . . ?
C4 C3 C13 N5 6.7(9) . . . . ?
C13 N5 C14 C15 -170.3(6) . . . . ?
N5 C14 C15 C16 -73.1(8) . . . . ?
C20 N6 C16 C17 0.0(11) . . . . ?
C20 N6 C16 C15 175.1(7) . . . . ?
C14 C15 C16 N6 155.4(6) . . . . ?
C14 C15 C16 C17 -29.7(10) . . . . ?
N6 C16 C17 C18 0.0(11) . . . . ?
C15 C16 C17 C18 -174.7(7) . . . . ?
C16 C17 C18 C19 1.0(11) . . . . ?
C17 C18 C19 C20 -1.8(12) . . . . ?
C18 C19 C20 N6 1.7(13) . . . . ?
C16 N6 C20 C19 -0.9(13) . . . . ?
N8 Cu2 N7 C21 174.2(5) . . . . ?
O6 Cu2 N7 C21 -6.5(5) . . . . ?
N9 Cu2 N7 C21 -109.6(8) . . . . ?
N16 Cu2 N7 C21 68.5(5) . . . . ?
N8 Cu2 N7 C24 0.2(4) . . . . ?
O6 Cu2 N7 C24 179.5(4) . . . . ?
N9 Cu2 N7 C24 76.4(8) . . . . ?
N16 Cu2 N7 C24 -105.6(4) . . . . ?
O6 Cu2 N8 C25 4.7(16) . . . . ?
N9 Cu2 N8 C25 -154.0(5) . . . . ?
N7 Cu2 N8 C25 9.4(4) . . . . ?
N16 Cu2 N8 C25 105.6(4) . . . . ?
O6 Cu2 N8 C26 168.1(11) . . . . ?
N9 Cu2 N8 C26 9.4(5) . . . . ?
N7 Cu2 N8 C26 172.8(5) . . . . ?
N16 Cu2 N8 C26 -91.0(5) . . . . ?
N8 Cu2 N9 C32 152.9(5) . . . . ?
O6 Cu2 N9 C32 -24.1(5) . . . . ?
N7 Cu2 N9 C32 78.7(9) . . . . ?
N16 Cu2 N9 C32 -99.4(5) . . . . ?
N8 Cu2 N9 C28 -28.3(5) . . . . ?
O6 Cu2 N9 C28 154.8(5) . . . . ?
N7 Cu2 N9 C28 -102.4(8) . . . . ?
N16 Cu2 N9 C28 79.5(5) . . . . ?
N2 Cu1 N10 C22 3.1(5) . . . . ?
O4 Cu1 N10 C22 -170.6(5) . . . . ?
N3 Cu1 N10 C22 100.4(5) . . . . ?
N1 Cu1 N10 C22 -79.7(5) . . . . ?
N2 Cu1 N10 C23 176.6(4) . . . . ?
O4 Cu1 N10 C23 2.9(4) . . . . ?
N3 Cu1 N10 C23 -86.1(4) . . . . ?
N1 Cu1 N10 C23 93.8(4) . . . . ?
N2 Cu1 O4 C33 -96.1(19) . . . . ?
N3 Cu1 O4 C33 90.1(4) . . . . ?
N1 Cu1 O4 C33 -109.1(4) . . . . ?
N10 Cu1 O4 C33 -10.1(4) . . . . ?
C24 N7 C21 C22 1.3(8) . . . . ?
Cu2 N7 C21 C22 -172.3(4) . . . . ?
C23 N10 C22 C21 -2.6(9) . . . . ?
Cu1 N10 C22 C21 170.5(4) . . . . ?
N7 C21 C22 N10 1.8(9) . . . . ?
C22 N10 C23 C24 0.4(8) . . . . ?
Cu1 N10 C23 C24 -173.7(4) . . . . ?
C22 N10 C23 C33 177.0(5) . . . . ?
Cu1 N10 C23 C33 2.9(5) . . . . ?
C21 N7 C24 C23 -3.4(8) . . . . ?
Cu2 N7 C24 C23 171.0(4) . . . . ?
C21 N7 C24 C25 177.6(5) . . . . ?
Cu2 N7 C24 C25 -8.0(6) . . . . ?
N10 C23 C24 N7 2.6(8) . . . . ?
C33 C23 C24 N7 -173.2(5) . . . . ?
N10 C23 C24 C25 -178.6(5) . . . . ?
C33 C23 C24 C25 5.6(9) . . . . ?
C26 N8 C25 O3 -1.7(9) . . . . ?
Cu2 N8 C25 O3 162.7(5) . . . . ?
C26 N8 C25 C24 179.4(5) . . . . ?
Cu2 N8 C25 C24 -16.2(7) . . . . ?
N7 C24 C25 O3 -163.5(5) . . . . ?
C23 C24 C25 O3 17.6(9) . . . . ?
N7 C24 C25 N8 15.4(7) . . . . ?
C23 C24 C25 N8 -163.4(5) . . . . ?
C25 N8 C26 C27 -163.8(6) . . . . ?
Cu2 N8 C26 C27 32.6(8) . . . . ?
N8 C26 C27 C28 -70.3(7) . . . . ?
C32 N9 C28 C29 1.8(10) . . . . ?
Cu2 N9 C28 C29 -177.1(5) . . . . ?
C32 N9 C28 C27 -179.9(6) . . . . ?
Cu2 N9 C28 C27 1.2(8) . . . . ?
C26 C27 C28 N9 52.5(8) . . . . ?
C26 C27 C28 C29 -129.2(7) . . . . ?
N9 C28 C29 C30 -0.4(12) . . . . ?
C27 C28 C29 C30 -178.7(8) . . . . ?
C28 C29 C30 C31 -1.7(14) . . . . ?
C29 C30 C31 C32 2.4(15) . . . . ?
C28 N9 C32 C31 -1.1(11) . . . . ?
Cu2 N9 C32 C31 177.8(6) . . . . ?
C30 C31 C32 N9 -1.1(14) . . . . ?
Cu1 O4 C33 N11 -163.0(4) . . . . ?
Cu1 O4 C33 C23 15.5(7) . . . . ?
C34 N11 C33 O4 0.5(9) . . . . ?
C34 N11 C33 C23 -178.0(5) . . . . ?
N10 C23 C33 O4 -11.0(7) . . . . ?
C24 C23 C33 O4 165.1(5) . . . . ?
N10 C23 C33 N11 167.5(5) . . . . ?
C24 C23 C33 N11 -16.3(9) . . . . ?
C33 N11 C34 C35 -113.9(6) . . . . ?
N11 C34 C35 C36 -54.6(7) . . . . ?
C40 N12 C36 C37 -1.6(10) . . . . ?
C40 N12 C36 C35 -179.8(6) . . . . ?
C34 C35 C36 N12 120.8(6) . . . . ?
C34 C35 C36 C37 -57.4(8) . . . . ?
N12 C36 C37 C38 0.4(10) . . . . ?
C35 C36 C37 C38 178.5(6) . . . . ?
C36 C37 C38 C39 1.2(10) . . . . ?
C37 C38 C39 C40 -1.5(11) . . . . ?
C36 N12 C40 C39 1.3(11) . . . . ?
C38 C39 C40 N12 0.2(12) . . . . ?
N14 Cu3 N13 C41 -175.5(5) . . . . ?
O8 Cu3 N13 C41 1.9(5) . . . . ?
N15 Cu3 N13 C41 110.6(6) . . . . ?
N22 Cu3 N13 C41 -72.6(5) . . . . ?
N14 Cu3 N13 C44 -0.1(4) . . . . ?
O8 Cu3 N13 C44 177.3(4) . . . . ?
N15 Cu3 N13 C44 -74.0(7) . . . . ?
N22 Cu3 N13 C44 102.8(4) . . . . ?
O8 Cu3 N14 C45 -36(2) . . . . ?
N15 Cu3 N14 C45 155.2(4) . . . . ?
N13 Cu3 N14 C45 -4.9(4) . . . . ?
N22 Cu3 N14 C45 -98.7(4) . . . . ?
O8 Cu3 N14 C46 150.4(19) . . . . ?
N15 Cu3 N14 C46 -18.8(5) . . . . ?
N13 Cu3 N14 C46 -178.9(5) . . . . ?
N22 Cu3 N14 C46 87.3(5) . . . . ?
N14 Cu3 N15 C48 29.1(5) . . . . ?
O8 Cu3 N15 C48 -149.9(4) . . . . ?
N13 Cu3 N15 C48 100.7(7) . . . . ?
N22 Cu3 N15 C48 -76.1(5) . . . . ?
N14 Cu3 N15 C52 -146.5(4) . . . . ?
O8 Cu3 N15 C52 34.5(4) . . . . ?
N13 Cu3 N15 C52 -74.9(7) . . . . ?
N22 Cu3 N15 C52 108.3(4) . . . . ?
N8 Cu2 N16 C42 2.6(5) . . . . ?
O6 Cu2 N16 C42 174.1(5) . . . . ?
N9 Cu2 N16 C42 -95.1(5) . . . . ?
N7 Cu2 N16 C42 85.4(5) . . . . ?
N8 Cu2 N16 C43 -172.6(4) . . . . ?
O6 Cu2 N16 C43 -1.1(4) . . . . ?
N9 Cu2 N16 C43 89.7(4) . . . . ?
N7 Cu2 N16 C43 -89.8(4) . . . . ?
N8 Cu2 O6 C53 106.7(13) . . . . ?
N9 Cu2 O6 C53 -94.5(5) . . . . ?
N7 Cu2 O6 C53 102.1(5) . . . . ?
N16 Cu2 O6 C53 3.5(4) . . . . ?
C44 N13 C41 C42 -0.2(8) . . . . ?
Cu3 N13 C41 C42 175.0(4) . . . . ?
C43 N16 C42 C41 0.4(8) . . . . ?
Cu2 N16 C42 C41 -174.6(4) . . . . ?
N13 C41 C42 N16 -0.7(9) . . . . ?
C42 N16 C43 C44 0.7(8) . . . . ?
Cu2 N16 C43 C44 176.3(4) . . . . ?
C42 N16 C43 C53 -176.3(5) . . . . ?
Cu2 N16 C43 C53 -0.8(6) . . . . ?
C41 N13 C44 C43 1.3(8) . . . . ?
Cu3 N13 C44 C43 -174.4(4) . . . . ?
C41 N13 C44 C45 179.7(5) . . . . ?
Cu3 N13 C44 C45 4.1(6) . . . . ?
N16 C43 C44 N13 -1.5(8) . . . . ?
C53 C43 C44 N13 174.8(5) . . . . ?
N16 C43 C44 C45 -179.7(5) . . . . ?
C53 C43 C44 C45 -3.3(10) . . . . ?
C46 N14 C45 O5 2.1(9) . . . . ?
Cu3 N14 C45 O5 -172.4(5) . . . . ?
C46 N14 C45 C44 -177.2(5) . . . . ?
Cu3 N14 C45 C44 8.4(6) . . . . ?
N13 C44 C45 O5 172.8(5) . . . . ?
C43 C44 C45 O5 -9.0(9) . . . . ?
N13 C44 C45 N14 -7.9(7) . . . . ?
C43 C44 C45 N14 170.3(5) . . . . ?
C45 N14 C46 C47 163.7(5) . . . . ?
Cu3 N14 C46 C47 -22.2(7) . . . . ?
N14 C46 C47 C48 67.0(7) . . . . ?
C52 N15 C48 C49 0.3(9) . . . . ?
Cu3 N15 C48 C49 -175.4(5) . . . . ?
C52 N15 C48 C47 180.0(5) . . . . ?
Cu3 N15 C48 C47 4.3(7) . . . . ?
C46 C47 C48 N15 -58.7(7) . . . . ?
C46 C47 C48 C49 121.0(6) . . . . ?
N15 C48 C49 C50 -1.8(10) . . . . ?
C47 C48 C49 C50 178.5(6) . . . . ?
C48 C49 C50 C51 2.1(11) . . . . ?
C49 C50 C51 C52 -0.8(10) . . . . ?
C48 N15 C52 C51 1.1(9) . . . . ?
Cu3 N15 C52 C51 176.8(5) . . . . ?
C50 C51 C52 N15 -0.9(10) . . . . ?
Cu2 O6 C53 N17 177.4(5) . . . . ?
Cu2 O6 C53 C43 -5.2(7) . . . . ?
C54 N17 C53 O6 0.7(10) . . . . ?
C54 N17 C53 C43 -176.6(6) . . . . ?
N16 C43 C53 O6 3.6(7) . . . . ?
C44 C43 C53 O6 -173.0(6) . . . . ?
N16 C43 C53 N17 -179.0(6) . . . . ?
C44 C43 C53 N17 4.4(9) . . . . ?
C53 N17 C54 C55 -161.8(7) . . . . ?
N17 C54 C55 C56 -55.8(10) . . . . ?
C60 N18 C56 C57 3.2(10) . . . . ?
C60 N18 C56 C55 -175.8(7) . . . . ?
C54 C55 C56 N18 -30.4(10) . . . . ?
C54 C55 C56 C57 150.7(8) . . . . ?
N18 C56 C57 C58 -4.5(12) . . . . ?
C55 C56 C57 C58 174.5(8) . . . . ?
C56 C57 C58 C59 3.1(15) . . . . ?
C57 C58 C59 C60 -0.1(16) . . . . ?
C56 N18 C60 C59 -0.4(12) . . . . ?
C58 C59 C60 N18 -1.3(15) . . . . ?
N20 Cu4 N19 C61 175.3(5) . . . . ?
O2 Cu4 N19 C61 -2.9(5) . . . . ?
N21 Cu4 N19 C61 -113.8(7) . . . . ?
N4 Cu4 N19 C61 70.5(5) . . . . ?
N20 Cu4 N19 C64 -0.8(4) . . . . ?
O2 Cu4 N19 C64 -179.1(4) . . . . ?
N21 Cu4 N19 C64 70.1(8) . . . . ?
N4 Cu4 N19 C64 -105.6(4) . . . . ?
O2 Cu4 N20 C65 21.2(18) . . . . ?
N21 Cu4 N20 C65 -158.6(4) . . . . ?
N19 Cu4 N20 C65 5.9(4) . . . . ?
N4 Cu4 N20 C65 100.5(4) . . . . ?
O2 Cu4 N20 C66 -167.1(14) . . . . ?
N21 Cu4 N20 C66 13.1(4) . . . . ?
N19 Cu4 N20 C66 177.6(5) . . . . ?
N4 Cu4 N20 C66 -87.8(4) . . . . ?
N20 Cu4 N21 C72 151.4(4) . . . . ?
O2 Cu4 N21 C72 -28.6(4) . . . . ?
N19 Cu4 N21 C72 82.3(8) . . . . ?
N4 Cu4 N21 C72 -102.0(4) . . . . ?
N20 Cu4 N21 C68 -34.6(5) . . . . ?
O2 Cu4 N21 C68 145.4(4) . . . . ?
N19 Cu4 N21 C68 -103.7(7) . . . . ?
N4 Cu4 N21 C68 72.0(4) . . . . ?
N14 Cu3 N22 C62 1.6(5) . . . . ?
O8 Cu3 N22 C62 -173.6(5) . . . . ?
N15 Cu3 N22 C62 99.2(5) . . . . ?
N13 Cu3 N22 C62 -79.6(5) . . . . ?
N14 Cu3 N22 C63 175.3(4) . . . . ?
O8 Cu3 N22 C63 0.1(4) . . . . ?
N15 Cu3 N22 C63 -87.1(4) . . . . ?
N13 Cu3 N22 C63 94.0(4) . . . . ?
N14 Cu3 O8 C73 -69(2) . . . . ?
N15 Cu3 O8 C73 100.0(4) . . . . ?
N13 Cu3 O8 C73 -99.5(4) . . . . ?
N22 Cu3 O8 C73 -4.9(4) . . . . ?
C64 N19 C61 C62 0.0(9) . . . . ?
Cu4 N19 C61 C62 -176.0(4) . . . . ?
C63 N22 C62 C61 0.2(9) . . . . ?
Cu3 N22 C62 C61 173.5(4) . . . . ?
N19 C61 C62 N22 0.3(9) . . . . ?
C62 N22 C63 C64 -1.0(8) . . . . ?
Cu3 N22 C63 C64 -175.0(4) . . . . ?
C62 N22 C63 C73 177.5(5) . . . . ?
Cu3 N22 C63 C73 3.5(5) . . . . ?
C61 N19 C64 C63 -0.8(8) . . . . ?
Cu4 N19 C64 C63 175.6(4) . . . . ?
C61 N19 C64 C65 -179.7(5) . . . . ?
Cu4 N19 C64 C65 -3.4(6) . . . . ?
N22 C63 C64 N19 1.3(8) . . . . ?
C73 C63 C64 N19 -176.8(5) . . . . ?
N22 C63 C64 C65 180.0(5) . . . . ?
C73 C63 C64 C65 1.9(10) . . . . ?
C66 N20 C65 O7 -1.7(8) . . . . ?
Cu4 N20 C65 O7 170.4(4) . . . . ?
C66 N20 C65 C64 178.6(5) . . . . ?
Cu4 N20 C65 C64 -9.3(6) . . . . ?
N19 C64 C65 O7 -171.7(5) . . . . ?
C63 C64 C65 O7 9.5(9) . . . . ?
N19 C64 C65 N20 7.9(7) . . . . ?
C63 C64 C65 N20 -170.8(5) . . . . ?
C65 N20 C66 C67 -157.5(5) . . . . ?
Cu4 N20 C66 C67 30.6(6) . . . . ?
N20 C66 C67 C68 -69.2(6) . . . . ?
C72 N21 C68 C69 3.8(8) . . . . ?
Cu4 N21 C68 C69 -170.2(4) . . . . ?
C72 N21 C68 C67 -178.1(5) . . . . ?
Cu4 N21 C68 C67 7.9(7) . . . . ?
C66 C67 C68 N21 49.3(7) . . . . ?
C66 C67 C68 C69 -132.6(6) . . . . ?
N21 C68 C69 C70 -1.3(9) . . . . ?
C67 C68 C69 C70 -179.3(6) . . . . ?
C68 C69 C70 C71 -2.5(10) . . . . ?
C69 C70 C71 C72 3.7(10) . . . . ?
C68 N21 C72 C71 -2.6(9) . . . . ?
Cu4 N21 C72 C71 171.5(5) . . . . ?
C70 C71 C72 N21 -1.1(10) . . . . ?
Cu3 O8 C73 N23 -169.2(4) . . . . ?
Cu3 O8 C73 C63 8.7(6) . . . . ?
C74 N23 C73 O8 6.0(8) . . . . ?
C74 N23 C73 C63 -171.8(5) . . . . ?
N22 C63 C73 O8 -7.6(7) . . . . ?
C64 C63 C73 O8 170.6(5) . . . . ?
N22 C63 C73 N23 170.3(5) . . . . ?
C64 C63 C73 N23 -11.5(9) . . . . ?
C73 N23 C74 C75 177.2(5) . . . . ?
N23 C74 C75 C76 82.9(7) . . . . ?
C80 N24 C76 C77 1.1(9) . . . . ?
C80 N24 C76 C75 -174.3(6) . . . . ?
C74 C75 C76 N24 -176.9(5) . . . . ?
C74 C75 C76 C77 8.1(9) . . . . ?
N24 C76 C77 C78 -1.0(9) . . . . ?
C75 C76 C77 C78 173.9(6) . . . . ?
C76 C77 C78 C79 -0.6(11) . . . . ?
C77 C78 C79 C80 2.1(11) . . . . ?
C76 N24 C80 C79 0.4(10) . . . . ?
C78 C79 C80 N24 -2.0(11) . . . . ?
